data_7117303
loop_
_publ_author_name
'Gellert Mezei'

_publ_section_title
;
 Incarceration of one or two phosphate or arsenate species within
 nanojars, capped nanojars and nanohelicages: helical chirality from two
 closely-spaced, head-to-head PO4^3-^ or AsO4^3-^ ions
;
_journal_name_full Chem.Commun.
_journal_page_first 10341
_journal_paper_doi 10.1039/C5cc03005F
_journal_volume 51
_journal_year 2015
_chemical_formula_sum 'C164 H261 Cu31 N64 O35 P'
_chemical_formula_weight 5690.06
_chemical_properties_physical Efflorescent
_space_group_crystal_system triclinic
_space_group_IT_number 2
_space_group_name_Hall '-P 1'
_space_group_name_H-M_alt 'P -1'
_symmetry_space_group_name_Hall '-P 1'
_symmetry_space_group_name_H-M 'P -1'
_atom_sites_solution_hydrogens geom
_audit_creation_method SHELXL-2014/6
_audit_update_record
;
2015-04-07 deposited with the CCDC.
2015-05-08 downloaded from the CCDC.
;
_cell_angle_alpha 103.685(3)
_cell_angle_beta 94.975(3)
_cell_angle_gamma 110.593(3)
_cell_formula_units_Z 2
_cell_length_a 20.4153(9)
_cell_length_b 22.9100(11)
_cell_length_c 25.8662(12)
_cell_measurement_reflns_used 9302
_cell_measurement_temperature 100(2)
_cell_measurement_theta_max 24.84
_cell_measurement_theta_min 2.23
_cell_volume 10809.7(9)
_computing_cell_refinement 'Bruker SAINT'
_computing_data_collection 'Bruker APEX2'
_computing_data_reduction 'Bruker SAINT'
_computing_molecular_graphics 'Bruker SHELXTL'
_computing_publication_material 'Bruker SHELXTL'
_computing_structure_refinement 'SHELXL-97 (Sheldrick, 2008)'
_computing_structure_solution 'SHELXS-97 (Sheldrick, 2008)'
_diffrn_ambient_temperature 100(2)
_diffrn_measured_fraction_theta_full 0.976
_diffrn_measured_fraction_theta_max 0.993
_diffrn_measurement_device_type 'Bruker APEX-II CCD'
_diffrn_measurement_method '\f and \w scans'
_diffrn_radiation_source 'sealed tube'
_diffrn_radiation_type MoK\a
_diffrn_radiation_wavelength 0.71073
_diffrn_reflns_av_R_equivalents 0.0783
_diffrn_reflns_av_unetI/netI 0.0651
_diffrn_reflns_laue_measured_fraction_full 0.976
_diffrn_reflns_laue_measured_fraction_max 0.993
_diffrn_reflns_limit_h_max 24
_diffrn_reflns_limit_h_min -24
_diffrn_reflns_limit_k_max 27
_diffrn_reflns_limit_k_min -27
_diffrn_reflns_limit_l_max 30
_diffrn_reflns_limit_l_min -30
_diffrn_reflns_number 206783
_diffrn_reflns_point_group_measured_fraction_full 0.976
_diffrn_reflns_point_group_measured_fraction_max 0.993
_diffrn_reflns_theta_full 25.242
_diffrn_reflns_theta_max 25.079
_diffrn_reflns_theta_min 1.154
_exptl_absorpt_coefficient_mu 3.061
_exptl_absorpt_correction_T_max 0.7452
_exptl_absorpt_correction_T_min 0.4784
_exptl_absorpt_correction_type multi-scan
_exptl_crystal_colour blue
_exptl_crystal_density_diffrn 1.748
_exptl_crystal_description plate
_exptl_crystal_F_000 5774
_exptl_crystal_recrystallization_method 'Re-crystallisation from solvent: toluene, hexanes'
_exptl_crystal_size_max 0.65
_exptl_crystal_size_mid 0.38
_exptl_crystal_size_min 0.08
_refine_diff_density_max 2.123
_refine_diff_density_min -1.270
_refine_diff_density_rms 0.292
_refine_ls_extinction_coef .
_refine_ls_extinction_method none
_refine_ls_goodness_of_fit_ref 1.120
_refine_ls_hydrogen_treatment constr
_refine_ls_matrix_type full
_refine_ls_number_parameters 2465
_refine_ls_number_reflns 38159
_refine_ls_number_restraints 134
_refine_ls_restrained_S_all 1.119
_refine_ls_R_factor_all 0.1616
_refine_ls_R_factor_gt 0.1289
_refine_ls_shift/su_max 0.006
_refine_ls_shift/su_mean 0.000
_refine_ls_structure_factor_coef Fsqd
_refine_ls_weighting_details 'w=1/[\s^2^(Fo^2^)+(0.0103P)^2^+1082.9100P] where P=(Fo^2^+2Fc^2^)/3'
_refine_ls_weighting_scheme calc
_refine_ls_wR_factor_gt 0.3390
_refine_ls_wR_factor_ref 0.3555
_reflns_Friedel_coverage 0.000
_reflns_friedel_fraction_full .
_reflns_friedel_fraction_max .
_reflns_number_gt 27784
_reflns_number_total 38159
_reflns_threshold_expression 'I > 2\s(I)'
_cod_data_source_file c5cc03005f2.cif
_cod_data_source_block 1
_cod_database_code 7117303
_shelx_space_group_comment
;
The symmetry employed for this shelxl refinement is uniquely defined
by the following loop, which should always be used as a source of
symmetry information in preference to the above space-group names.
They are only intended as comments.
;
_shelxl_version_number 2014/6

loop_
_space_group_symop_operation_xyz
'x, y, z'
'-x, -y, -z'

loop_
_atom_site_label
_atom_site_type_symbol
_atom_site_fract_x
_atom_site_fract_y
_atom_site_fract_z
_atom_site_U_iso_or_equiv
_atom_site_adp_type
_atom_site_occupancy
_atom_site_site_symmetry_order
_atom_site_calc_flag
_atom_site_refinement_flags_posn
_atom_site_refinement_flags_adp
_atom_site_refinement_flags_occupancy
_atom_site_disorder_assembly
_atom_site_disorder_group
Cu1 Cu 0.14351(13) 0.44196(12) 0.37810(10) 0.0263(5) Uani 1 1 d . . . . .
Cu2 Cu 0.27530(12) 0.55861(12) 0.34509(10) 0.0263(5) Uani 1 1 d . . . . .
Cu3 Cu 0.42892(12) 0.55053(12) 0.32811(10) 0.0273(5) Uani 1 1 d . . . . .
Cu4 Cu 0.51289(13) 0.44768(12) 0.30913(10) 0.0287(6) Uani 1 1 d . . . . .
Cu5 Cu 0.48426(13) 0.28901(12) 0.26533(10) 0.0267(5) Uani 1 1 d . . . . .
Cu6 Cu 0.35669(12) 0.17413(11) 0.29454(10) 0.0243(5) Uani 1 1 d . . . . .
Cu7 Cu 0.24177(13) 0.20619(12) 0.37115(10) 0.0279(5) Uani 1 1 d . . . . .
Cu8 Cu 0.15737(13) 0.30968(12) 0.39688(10) 0.0286(6) Uani 1 1 d . . . . .
Cu9 Cu -0.04783(15) 0.21201(14) 0.32940(13) 0.0392(7) Uani 1 1 d . . . . .
Cu10 Cu -0.05275(13) 0.34822(14) 0.32536(11) 0.0330(6) Uani 1 1 d . . . . .
Cu11 Cu 0.01835(13) 0.49632(13) 0.31836(10) 0.0283(6) Uani 1 1 d . . . . .
Cu12 Cu 0.14303(13) 0.60538(13) 0.28205(12) 0.0323(6) Uani 1 1 d . . . . .
Cu13 Cu 0.29142(13) 0.64700(12) 0.23670(11) 0.0310(6) Uani 1 1 d . . . . .
Cu14 Cu 0.43336(14) 0.63078(13) 0.21104(12) 0.0341(6) Uani 1 1 d . . . . .
Cu15 Cu 0.56761(13) 0.59175(12) 0.25255(12) 0.0325(6) Uani 1 1 d . . . . .
Cu16 Cu 0.62314(12) 0.47579(12) 0.21428(11) 0.0272(5) Uani 1 1 d . . . . .
Cu17 Cu 0.58533(13) 0.32034(12) 0.16057(11) 0.0274(5) Uani 1 1 d . . . . .
Cu18 Cu 0.46807(13) 0.16925(12) 0.13040(11) 0.0280(6) Uani 1 1 d . . . . .
Cu19 Cu 0.34579(13) 0.05945(12) 0.15978(11) 0.0311(6) Uani 1 1 d . . . . .
Cu20 Cu 0.23448(13) 0.00824(12) 0.23969(11) 0.0300(6) Uani 1 1 d . . . . .
Cu21 Cu 0.12957(14) 0.04065(13) 0.32163(11) 0.0321(6) Uani 1 1 d . . . . .
Cu22 Cu 0.04484(16) 0.12995(14) 0.36917(13) 0.0413(7) Uani 1 1 d . . . . .
Cu23 Cu 0.01921(13) 0.15334(12) 0.21115(11) 0.0299(6) Uani 1 1 d . . . . .
Cu24 Cu 0.00250(12) 0.28923(12) 0.20077(11) 0.0295(6) Uani 1 1 d . . . . .
Cu25 Cu 0.08534(12) 0.44067(12) 0.19585(10) 0.0260(5) Uani 1 1 d . . . . .
Cu26 Cu 0.23221(13) 0.49257(12) 0.14249(10) 0.0269(5) Uani 1 1 d . . . . .
Cu27 Cu 0.38079(13) 0.47395(12) 0.12182(10) 0.0248(5) Uani 1 1 d . . . . .
Cu28 Cu 0.45758(12) 0.37813(12) 0.11676(10) 0.0263(5) Uani 1 1 d . . . . .
Cu29 Cu 0.35156(13) 0.21999(12) 0.07469(10) 0.0284(6) Uani 1 1 d . . . . .
Cu30 Cu 0.22701(14) 0.10804(12) 0.10111(11) 0.0310(6) Uani 1 1 d . . . . .
Cu31 Cu 0.11916(13) 0.07646(12) 0.19076(10) 0.0270(5) Uani 1 1 d . . . . .
P1 P 0.2506(3) 0.3243(2) 0.2248(2) 0.0246(11) Uani 1 1 d . . . . .
O1 O 0.1981(7) 0.4739(7) 0.3279(5) 0.030(3) Uani 1 1 d . . . . .
O2 O 0.3302(7) 0.5206(6) 0.2991(6) 0.032(4) Uani 1 1 d . . . . .
O3 O 0.4272(7) 0.4656(6) 0.3034(6) 0.028(3) Uani 1 1 d . . . . .
O4 O 0.4633(7) 0.3616(7) 0.2570(6) 0.028(3) Uani 1 1 d . . . . .
O5 O 0.3838(7) 0.2337(6) 0.2504(5) 0.025(3) Uani 1 1 d . . . . .
O6 O 0.2711(7) 0.1903(7) 0.3017(5) 0.027(3) Uani 1 1 d . . . . .
O7 O 0.2087(8) 0.2689(7) 0.3542(6) 0.034(3) Uani 1 1 d . . . . .
O8 O 0.1450(7) 0.3548(6) 0.3460(5) 0.025(3) Uani 1 1 d . . . . .
O9 O -0.0073(7) 0.2873(7) 0.3061(6) 0.032(3) Uani 1 1 d . . . . .
O10 O 0.0295(7) 0.4180(7) 0.3201(5) 0.026(3) Uani 1 1 d . . . . .
O11 O 0.0988(6) 0.5185(6) 0.2839(5) 0.018(3) Uani 1 1 d . . . . .
O12 O 0.2288(7) 0.5895(6) 0.2687(6) 0.033(4) Uani 1 1 d . . . . .
O13 O 0.3364(7) 0.5857(6) 0.2168(6) 0.030(3) Uani 1 1 d . . . . .
O14 O 0.4682(7) 0.5753(6) 0.2392(6) 0.026(3) Uani 1 1 d . . . . .
O15 O 0.5491(7) 0.5015(6) 0.2396(5) 0.024(3) Uani 1 1 d . . . . .
O16 O 0.5519(7) 0.3893(6) 0.1826(5) 0.025(3) Uani 1 1 d . . . . .
O17 O 0.4965(7) 0.2599(7) 0.1695(6) 0.031(3) Uani 1 1 d . . . . .
O18 O 0.3735(7) 0.1446(7) 0.1490(6) 0.032(3) Uani 1 1 d . . . . .
O19 O 0.2936(7) 0.0794(7) 0.2154(6) 0.029(3) Uani 1 1 d . . . . .
O20 O 0.1805(7) 0.0588(7) 0.2634(6) 0.029(3) Uani 1 1 d . . . . .
O21 O 0.1217(8) 0.1233(7) 0.3336(6) 0.032(3) Uani 1 1 d . . . . .
O22 O 0.0373(8) 0.1960(7) 0.3366(7) 0.038(4) Uani 1 1 d . . . . .
O23 O 0.0624(8) 0.2408(7) 0.2074(7) 0.035(4) Uani 1 1 d . . . . .
O24 O 0.0812(7) 0.3703(7) 0.2268(6) 0.026(3) Uani 1 1 d . . . . .
O25 O 0.1870(7) 0.4636(7) 0.1988(5) 0.027(3) Uani 1 1 d . . . . .
O26 O 0.2904(8) 0.4414(7) 0.1421(7) 0.043(4) Uani 1 1 d . . . . .
O27 O 0.4194(7) 0.4325(6) 0.1660(6) 0.028(3) Uani 1 1 d . . . . .
O28 O 0.3916(7) 0.3001(6) 0.1297(6) 0.027(3) Uani 1 1 d . . . . .
O29 O 0.2638(7) 0.1964(6) 0.1004(5) 0.026(3) Uani 1 1 d . . . . .
O30 O 0.2044(7) 0.1313(7) 0.1704(6) 0.032(3) Uani 1 1 d . . . . .
O31 O 0.1116(7) 0.1541(6) 0.2365(5) 0.026(3) Uani 1 1 d . . . . .
O32 O 0.3240(8) 0.3500(7) 0.2127(7) 0.042(4) Uani 1 1 d . . . . .
O33 O 0.2269(7) 0.3765(7) 0.2560(6) 0.030(3) Uani 1 1 d . . . . .
O34 O 0.1997(12) 0.2947(10) 0.1652(8) 0.068(6) Uani 1 1 d . . . . .
O35 O 0.2346(9) 0.2659(7) 0.2449(8) 0.050(5) Uani 1 1 d . . . . .
N1 N 0.1662(9) 0.5369(9) 0.4132(7) 0.029(4) Uani 1 1 d . . . . .
N2 N 0.2210(9) 0.5848(9) 0.4006(7) 0.033(4) Uani 1 1 d . . . . .
N3 N 0.3601(9) 0.6411(8) 0.3625(7) 0.033(4) Uani 1 1 d . . . . .
N4 N 0.4247(9) 0.6383(9) 0.3528(8) 0.038(5) Uani 1 1 d . . . . .
N5 N 0.5259(9) 0.5757(9) 0.3687(7) 0.033(4) Uani 1 1 d . . . . .
N6 N 0.5535(9) 0.5306(9) 0.3681(7) 0.032(4) Uani 1 1 d . . . . .
N7 N 0.5955(9) 0.4196(8) 0.3157(8) 0.033(4) Uani 1 1 d . . . . .
N8 N 0.5831(9) 0.3539(9) 0.2997(7) 0.034(4) Uani 1 1 d . . . . .
N9 N 0.4997(8) 0.2111(8) 0.2723(7) 0.028(4) Uani 1 1 d . . . . .
N10 N 0.4477(9) 0.1637(8) 0.2853(7) 0.028(4) Uani 1 1 d . . . . .
N11 N 0.3332(10) 0.1308(10) 0.3520(8) 0.039(5) Uani 1 1 d . . . . .
N12 N 0.2858(9) 0.1443(9) 0.3838(7) 0.033(4) Uani 1 1 d . . . . .
N13 N 0.2218(10) 0.2345(10) 0.4453(8) 0.039(5) Uani 1 1 d . . . . .
N14 N 0.1834(10) 0.2740(9) 0.4528(7) 0.036(4) Uani 1 1 d . . . . .
N15 N 0.0915(9) 0.3442(9) 0.4349(7) 0.032(4) Uani 1 1 d . . . . .
N16 N 0.0905(10) 0.4017(9) 0.4292(7) 0.034(4) Uani 1 1 d . . . . .
N17 N -0.1426(10) 0.2140(10) 0.3054(10) 0.051(6) Uani 1 1 d . . . . .
N18 N -0.1439(10) 0.2758(10) 0.3126(8) 0.043(5) Uani 1 1 d . . . . .
N19 N -0.0899(9) 0.4123(9) 0.3613(8) 0.032(4) Uani 1 1 d . . . . .
N20 N -0.0540(9) 0.4764(9) 0.3632(7) 0.031(4) Uani 1 1 d . . . . .
N21 N 0.0012(10) 0.5701(9) 0.3051(8) 0.037(4) Uani 1 1 d . . . . .
N22 N 0.0500(10) 0.6133(9) 0.2853(9) 0.039(5) Uani 1 1 d . . . . .
N23 N 0.1978(10) 0.6978(9) 0.2915(8) 0.038(5) Uani 1 1 d . . . . .
N24 N 0.2563(10) 0.7141(9) 0.2696(9) 0.040(5) Uani 1 1 d . . . . .
N25 N 0.3423(9) 0.6945(9) 0.1888(8) 0.037(5) Uani 1 1 d . . . . .
N26 N 0.3955(10) 0.6768(10) 0.1689(9) 0.042(5) Uani 1 1 d . . . . .
N27 N 0.5297(11) 0.6914(10) 0.2231(10) 0.053(6) Uani 1 1 d . . . . .
N28 N 0.5853(11) 0.6765(10) 0.2435(12) 0.061(7) Uani 1 1 d . . . . .
N29 N 0.6651(9) 0.6059(9) 0.2798(8) 0.037(4) Uani 1 1 d . . . . .
N30 N 0.6913(9) 0.5615(9) 0.2578(8) 0.035(4) Uani 1 1 d . . . . .
N31 N 0.6902(9) 0.4488(9) 0.1773(7) 0.030(4) Uani 1 1 d . . . . .
N32 N 0.6711(10) 0.3858(9) 0.1480(8) 0.038(5) Uani 1 1 d . . . . .
N33 N 0.6183(9) 0.2491(8) 0.1457(7) 0.029(4) Uani 1 1 d . . . . .
N34 N 0.5689(9) 0.1877(9) 0.1276(7) 0.032(4) Uani 1 1 d . . . . .
N35 N 0.4336(10) 0.0813(8) 0.0814(7) 0.031(4) Uani 1 1 d . . . . .
N36 N 0.3822(10) 0.0344(9) 0.0940(8) 0.038(5) Uani 1 1 d . . . . .
N37 N 0.3385(10) -0.0186(9) 0.1818(8) 0.039(5) Uani 1 1 d . . . . .
N38 N 0.2987(10) -0.0357(9) 0.2190(9) 0.039(5) Uani 1 1 d . . . . .
N39 N 0.1656(10) -0.0639(9) 0.2616(8) 0.036(4) Uani 1 1 d . . . . .
N40 N 0.1267(10) -0.0487(9) 0.2969(8) 0.037(5) Uani 1 1 d . . . . .
N41 N 0.0928(10) 0.0322(10) 0.3882(9) 0.043(5) Uani 1 1 d . . . . .
N42 N 0.0668(11) 0.0775(11) 0.4123(8) 0.047(5) Uani 1 1 d . . . . .
N43 N -0.0478(14) 0.1176(12) 0.3868(12) 0.073(8) Uani 1 1 d . . . . .
N44 N -0.0869(12) 0.1482(12) 0.3700(11) 0.062(7) Uani 1 1 d . . . . .
N45 N -0.0713(9) 0.1514(8) 0.1790(8) 0.036(5) Uani 1 1 d . . . . .
N46 N -0.0755(10) 0.2042(9) 0.1656(8) 0.039(5) Uani 1 1 d . . . . .
N47 N -0.0537(9) 0.3422(8) 0.1929(6) 0.025(4) Uani 1 1 d . . . . .
N48 N -0.0202(8) 0.4045(8) 0.1898(6) 0.025(4) Uani 1 1 d . . . . .
N49 N 0.0972(10) 0.5074(9) 0.1561(8) 0.037(5) Uani 1 1 d . . . . .
N50 N 0.1623(9) 0.5327(9) 0.1392(7) 0.033(4) Uani 1 1 d . . . . .
N51 N 0.2743(10) 0.5159(9) 0.0816(7) 0.035(4) Uani 1 1 d . . . . .
N52 N 0.3402(9) 0.5131(9) 0.0763(7) 0.031(4) Uani 1 1 d . . . . .
N53 N 0.4763(10) 0.5019(8) 0.1017(7) 0.031(4) Uani 1 1 d . . . . .
N54 N 0.5094(9) 0.4598(8) 0.1009(7) 0.029(4) Uani 1 1 d . . . . .
N55 N 0.4779(9) 0.3149(9) 0.0596(7) 0.030(4) Uani 1 1 d . . . . .
N56 N 0.4423(9) 0.2522(9) 0.0479(7) 0.029(4) Uani 1 1 d . . . . .
N57 N 0.3070(10) 0.1380(9) 0.0196(8) 0.037(4) Uani 1 1 d . . . . .
N58 N 0.2533(9) 0.0891(8) 0.0288(7) 0.031(4) Uani 1 1 d . . . . .
N59 N 0.1757(10) 0.0164(8) 0.1017(7) 0.034(4) Uani 1 1 d . . . . .
N60 N 0.1258(10) 0.0049(9) 0.1345(7) 0.034(4) Uani 1 1 d . . . . .
N61 N 0.0237(10) 0.0295(9) 0.2059(8) 0.037(4) Uani 1 1 d . . . . .
N62 N -0.0168(9) 0.0652(9) 0.2177(8) 0.034(4) Uani 1 1 d . . . . .
N63 N 0.1330(16) 0.2309(12) 1.0048(10) 0.072(8) Uani 1 1 d . . . . .
C1 C 0.2224(14) 0.6418(13) 0.4282(10) 0.050(7) Uani 1 1 d . . . . .
H1 H 0.2551 0.6818 0.4275 0.059 Uiso 1 1 calc R U . . .
C2 C 0.1697(17) 0.6340(12) 0.4574(14) 0.073(11) Uani 1 1 d . . . . .
H2 H 0.1595 0.6669 0.4794 0.088 Uiso 1 1 calc R U . . .
C3 C 0.1337(14) 0.5673(13) 0.4485(11) 0.051(7) Uani 1 1 d . . . . .
H3 H 0.0952 0.5473 0.4636 0.061 Uiso 1 1 calc R U . . .
C4 C 0.4670(11) 0.6952(10) 0.3486(10) 0.040(6) Uani 1 1 d . . . . .
H4 H 0.5128 0.7046 0.3414 0.048 Uiso 1 1 calc R U . . .
C5 C 0.4337(12) 0.7382(12) 0.3564(11) 0.048(7) Uani 1 1 d . . . . .
H5 H 0.4519 0.7817 0.3566 0.058 Uiso 1 1 calc R U . . .
C6 C 0.3661(12) 0.7017(11) 0.3640(10) 0.041(6) Uani 1 1 d . . . . .
H6 H 0.3301 0.7174 0.3693 0.049 Uiso 1 1 calc R U . . .
C7 C 0.6110(12) 0.5550(12) 0.4083(9) 0.042(6) Uani 1 1 d . . . . .
H7 H 0.6400 0.5333 0.4156 0.050 Uiso 1 1 calc R U . . .
C8 C 0.6202(14) 0.6180(13) 0.4369(11) 0.053(7) Uani 1 1 d . . . . .
H8 H 0.6538 0.6455 0.4677 0.063 Uiso 1 1 calc R U . . .
C9 C 0.5662(12) 0.6302(10) 0.4082(11) 0.042(6) Uani 1 1 d . . . . .
H9 H 0.5599 0.6694 0.4155 0.051 Uiso 1 1 calc R U . . .
C10 C 0.6463(13) 0.3485(12) 0.3031(13) 0.056(8) Uani 1 1 d . . . . .
H10 H 0.6536 0.3097 0.2945 0.067 Uiso 1 1 calc R U . . .
C11 C 0.6994(14) 0.4108(13) 0.3218(13) 0.059(8) Uani 1 1 d . . . . .
H11 H 0.7484 0.4222 0.3278 0.070 Uiso 1 1 calc R U . . .
C12 C 0.6655(14) 0.4492(11) 0.3289(11) 0.050(7) Uani 1 1 d . . . . .
H12 H 0.6885 0.4942 0.3423 0.060 Uiso 1 1 calc R U . . .
C13 C 0.4616(11) 0.1091(11) 0.2742(11) 0.038(6) Uani 1 1 d . . . . .
H13 H 0.4341 0.0701 0.2802 0.046 Uiso 1 1 calc R U . . .
C14 C 0.5242(11) 0.1201(11) 0.2522(10) 0.038(6) Uani 1 1 d . . . . .
H14 H 0.5457 0.0910 0.2402 0.046 Uiso 1 1 calc R U . . .
C15 C 0.5462(11) 0.1858(11) 0.2525(9) 0.035(5) Uani 1 1 d . . . . .
H15 H 0.5869 0.2085 0.2408 0.042 Uiso 1 1 calc R U . . .
C16 C 0.2668(14) 0.1000(12) 0.4118(10) 0.045(6) Uani 1 1 d . . . . .
H16 H 0.2353 0.0976 0.4359 0.054 Uiso 1 1 calc R U . . .
C17 C 0.3024(16) 0.0591(14) 0.3984(11) 0.055(7) Uani 1 1 d . . . . .
H17 H 0.2992 0.0239 0.4115 0.066 Uiso 1 1 calc R U . . .
C18 C 0.3425(14) 0.0796(13) 0.3630(10) 0.048(7) Uani 1 1 d . U . . .
H18 H 0.3727 0.0608 0.3480 0.058 Uiso 1 1 calc R U . . .
C19 C 0.1762(13) 0.2833(13) 0.5055(9) 0.042(6) Uani 1 1 d . . . . .
H19 H 0.1532 0.3088 0.5225 0.051 Uiso 1 1 calc R U . . .
C20 C 0.2069(13) 0.2505(12) 0.5304(9) 0.043(6) Uani 1 1 d . . . . .
H20 H 0.2079 0.2484 0.5658 0.052 Uiso 1 1 calc R U . . .
C21 C 0.2357(13) 0.2217(11) 0.4913(9) 0.037(5) Uani 1 1 d . . . . .
H21 H 0.2615 0.1965 0.4964 0.044 Uiso 1 1 calc R U . . .
C22 C 0.0312(12) 0.4079(11) 0.4480(8) 0.033(5) Uani 1 1 d . . . . .
H22 H 0.0165 0.4422 0.4493 0.039 Uiso 1 1 calc R U . . .
C23 C -0.0029(12) 0.3522(11) 0.4651(9) 0.036(5) Uani 1 1 d . . . . .
H23 H -0.0445 0.3424 0.4792 0.043 Uiso 1 1 calc R U . . .
C24 C 0.0383(12) 0.3152(13) 0.4565(8) 0.041(6) Uani 1 1 d . . . . .
H24 H 0.0294 0.2760 0.4647 0.049 Uiso 1 1 calc R U . . .
C25 C -0.2118(12) 0.2649(15) 0.2945(11) 0.053(7) Uani 1 1 d . . . . .
H25 H -0.2290 0.2978 0.2965 0.063 Uiso 1 1 calc R U . . .
C26 C -0.2528(14) 0.2009(14) 0.2729(11) 0.056(7) Uani 1 1 d . . . . .
H26 H -0.3003 0.1813 0.2557 0.067 Uiso 1 1 calc R U . . .
C27 C -0.2045(15) 0.1714(13) 0.2832(15) 0.071(10) Uani 1 1 d . . . . .
H27 H -0.2165 0.1267 0.2748 0.085 Uiso 1 1 calc R U . . .
C28 C -0.0757(12) 0.5131(12) 0.4009(9) 0.040(6) Uani 1 1 d . . . . .
H28 H -0.0593 0.5583 0.4106 0.048 Uiso 1 1 calc R U . . .
C29 C -0.1271(13) 0.4727(15) 0.4235(10) 0.053(7) Uani 1 1 d . . . . .
H29 H -0.1523 0.4839 0.4498 0.064 Uiso 1 1 calc R U . . .
C30 C -0.1301(12) 0.4131(13) 0.3967(10) 0.045(6) Uani 1 1 d . . . . .
H30 H -0.1593 0.3753 0.4036 0.054 Uiso 1 1 calc R U . . .
C31 C 0.0190(12) 0.6474(12) 0.2645(10) 0.041(6) Uani 1 1 d . . . . .
H31 H 0.0412 0.6792 0.2481 0.049 Uiso 1 1 calc R U . . .
C32 C -0.0506(13) 0.6282(12) 0.2712(11) 0.047(6) Uani 1 1 d . . . . .
H32 H -0.0845 0.6440 0.2612 0.056 Uiso 1 1 calc R U . . .
C33 C -0.0585(10) 0.5802(11) 0.2961(10) 0.039(6) Uani 1 1 d . U . . .
H33 H -0.1009 0.5572 0.3057 0.047 Uiso 1 1 calc R U . . .
C34 C 0.2901(13) 0.7797(11) 0.2864(12) 0.048(7) Uani 1 1 d . . . . .
H34 H 0.3334 0.8034 0.2785 0.058 Uiso 1 1 calc R U . . .
C35 C 0.2496(16) 0.8058(13) 0.3173(14) 0.065(9) Uani 1 1 d . . . . .
H35 H 0.2578 0.8494 0.3322 0.078 Uiso 1 1 calc R U . . .
C36 C 0.1927(12) 0.7505(11) 0.3209(11) 0.044(6) Uani 1 1 d . . . . .
H36 H 0.1573 0.7515 0.3411 0.053 Uiso 1 1 calc R U . . .
C37 C 0.4096(18) 0.6999(15) 0.1277(14) 0.072(10) Uani 1 1 d . . . . .
H37 H 0.4445 0.6958 0.1079 0.087 Uiso 1 1 calc R U . . .
C38 C 0.3651(17) 0.7312(17) 0.1180(14) 0.073(10) Uani 1 1 d . . . . .
H38 H 0.3629 0.7505 0.0904 0.087 Uiso 1 1 calc R U . . .
C39 C 0.3246(14) 0.7277(14) 0.1583(12) 0.054(7) Uani 1 1 d . . . . .
H39 H 0.2904 0.7457 0.1631 0.065 Uiso 1 1 calc R U . . .
C40 C 0.6488(18) 0.726(2) 0.245(3) 0.17(3) Uani 1 1 d . . . . .
H40 H 0.6938 0.7268 0.2550 0.203 Uiso 1 1 calc R U . . .
C41 C 0.636(2) 0.777(3) 0.228(4) 0.23(5) Uani 1 1 d . . . . .
H41 H 0.6684 0.8156 0.2255 0.277 Uiso 1 1 calc R U . . .
C42 C 0.5593(17) 0.7516(18) 0.218(2) 0.14(2) Uani 1 1 d . . . . .
H42 H 0.5330 0.7746 0.2081 0.169 Uiso 1 1 calc R U . . .
C43 C 0.7604(11) 0.5816(12) 0.2839(9) 0.036(5) Uani 1 1 d . . . . .
H43 H 0.7910 0.5602 0.2757 0.043 Uiso 1 1 calc R U . . .
C44 C 0.7770(12) 0.6398(14) 0.3251(11) 0.053(7) Uani 1 1 d . . . . .
H44 H 0.8190 0.6637 0.3504 0.064 Uiso 1 1 calc R U . . .
C45 C 0.7180(13) 0.6528(13) 0.3195(11) 0.054(7) Uani 1 1 d . . . . .
H45 H 0.7138 0.6899 0.3405 0.064 Uiso 1 1 calc R U . . .
C46 C 0.7179(13) 0.3823(12) 0.1163(9) 0.038(6) Uani 1 1 d . . . . .
H46 H 0.7163 0.3439 0.0929 0.046 Uiso 1 1 calc R U . . .
C47 C 0.7683(11) 0.4416(12) 0.1223(10) 0.042(6) Uani 1 1 d . . . . .
H47 H 0.8061 0.4521 0.1039 0.050 Uiso 1 1 calc R U . . .
C48 C 0.7509(11) 0.4847(11) 0.1629(10) 0.038(5) Uani 1 1 d . . . . .
H48 H 0.7764 0.5293 0.1770 0.046 Uiso 1 1 calc R U . . .
C49 C 0.6034(13) 0.1458(11) 0.1228(10) 0.040(6) Uani 1 1 d . . . . .
H49 H 0.5822 0.1006 0.1108 0.048 Uiso 1 1 calc R U . . .
C50 C 0.6751(12) 0.1828(11) 0.1387(11) 0.047(6) Uani 1 1 d . . . . .
H50 H 0.7119 0.1679 0.1398 0.056 Uiso 1 1 calc R U . . .
C51 C 0.6810(12) 0.2451(11) 0.1524(10) 0.039(6) Uani 1 1 d . . . . .
H51 H 0.7239 0.2809 0.1650 0.047 Uiso 1 1 calc R U . . .
C52 C 0.3634(13) -0.0211(12) 0.0544(10) 0.047(6) Uani 1 1 d . . . . .
H52 H 0.3276 -0.0602 0.0538 0.056 Uiso 1 1 calc R U . . .
C53 C 0.4043(12) -0.0132(11) 0.0141(9) 0.038(5) Uani 1 1 d . . . . .
H53 H 0.4031 -0.0437 -0.0173 0.046 Uiso 1 1 calc R U . . .
C54 C 0.4489(13) 0.0553(11) 0.0343(10) 0.038(5) Uani 1 1 d . . . . .
H54 H 0.4833 0.0779 0.0172 0.046 Uiso 1 1 calc R U . . .
C55 C 0.3182(13) -0.0797(13) 0.2364(13) 0.054(7) Uani 1 1 d . . . . .
H55 H 0.2990 -0.0982 0.2627 0.065 Uiso 1 1 calc R U . . .
C56 C 0.3687(14) -0.0939(13) 0.2110(12) 0.052(7) Uani 1 1 d . . . . .
H56 H 0.3901 -0.1226 0.2156 0.062 Uiso 1 1 calc R U . . .
C57 C 0.3812(12) -0.0518(11) 0.1743(12) 0.047(6) Uani 1 1 d . . . . .
H57 H 0.4129 -0.0489 0.1503 0.056 Uiso 1 1 calc R U . . .
C58 C 0.0812(13) -0.1050(12) 0.3046(11) 0.046(6) Uani 1 1 d . . . . .
H58 H 0.0497 -0.1087 0.3287 0.055 Uiso 1 1 calc R U . . .
C59 C 0.0913(13) -0.1541(11) 0.2702(13) 0.053(7) Uani 1 1 d . . . . .
H59 H 0.0664 -0.1984 0.2646 0.063 Uiso 1 1 calc R U . . .
C60 C 0.1447(13) -0.1263(11) 0.2453(12) 0.048(7) Uani 1 1 d . . . . .
H60 H 0.1635 -0.1489 0.2201 0.057 Uiso 1 1 calc R U . . .
C61 C 0.0644(18) 0.0756(13) 0.4642(11) 0.061(9) Uani 1 1 d . . . . .
H61 H 0.0506 0.1026 0.4900 0.073 Uiso 1 1 calc R U . . .
C62 C 0.0854(19) 0.0273(18) 0.4727(13) 0.076(10) Uani 1 1 d . . . . .
H62 H 0.0861 0.0140 0.5039 0.092 Uiso 1 1 calc R U . . .
C63 C 0.1049(14) 0.0029(14) 0.4263(12) 0.055(7) Uani 1 1 d . . . . .
H63 H 0.1237 -0.0291 0.4211 0.066 Uiso 1 1 calc R U . . .
C64 C -0.149(2) 0.132(2) 0.3856(19) 0.111(16) Uani 1 1 d . . . . .
H64 H -0.1820 0.1500 0.3804 0.133 Uiso 1 1 calc R U . . .
C65 C -0.159(3) 0.082(3) 0.411(3) 0.19(4) Uani 1 1 d . . . . .
H65 H -0.1970 0.0601 0.4257 0.228 Uiso 1 1 calc R U . . .
C66 C -0.093(2) 0.076(2) 0.408(2) 0.13(2) Uani 1 1 d . . . . .
H66 H -0.0821 0.0447 0.4205 0.153 Uiso 1 1 calc R U . . .
C67 C -0.1361(13) 0.1855(13) 0.1312(12) 0.057(8) Uani 1 1 d . . . . .
H67 H -0.1515 0.2127 0.1162 0.068 Uiso 1 1 calc R U . . .
C68 C -0.1728(15) 0.1192(12) 0.1212(12) 0.057(8) Uani 1 1 d . . . . .
H68 H -0.2172 0.0937 0.0994 0.068 Uiso 1 1 calc R U . . .
C69 C -0.1311(13) 0.0996(12) 0.1492(15) 0.069(10) Uani 1 1 d . . . . .
H69 H -0.1412 0.0566 0.1487 0.082 Uiso 1 1 calc R U . . .
C70 C -0.0663(11) 0.4338(10) 0.1977(8) 0.030(5) Uani 1 1 d . . . . .
H70 H -0.0571 0.4768 0.1986 0.036 Uiso 1 1 calc R U . . .
C71 C -0.1319(11) 0.3886(11) 0.2047(9) 0.036(5) Uani 1 1 d . . . . .
H71 H -0.1734 0.3954 0.2100 0.043 Uiso 1 1 calc R U . . .
C72 C -0.1193(11) 0.3334(10) 0.2017(9) 0.029(5) Uani 1 1 d . . . . .
H72 H -0.1520 0.2949 0.2052 0.035 Uiso 1 1 calc R U . . .
C73 C 0.1633(14) 0.5862(13) 0.1243(12) 0.052(7) Uani 1 1 d . . . . .
H73 H 0.2001 0.6125 0.1111 0.063 Uiso 1 1 calc R U . . .
C74 C 0.1007(18) 0.5954(17) 0.1321(16) 0.081(12) Uani 1 1 d . . . . .
H74 H 0.0885 0.6293 0.1268 0.097 Uiso 1 1 calc R U . . .
C75 C 0.0605(16) 0.5438(14) 0.1492(14) 0.064(9) Uani 1 1 d . . . . .
H75 H 0.0142 0.5355 0.1551 0.077 Uiso 1 1 calc R U . . .
C76 C 0.3558(12) 0.5285(13) 0.0308(10) 0.044(6) Uani 1 1 d . . . . .
H76 H 0.3974 0.5301 0.0180 0.053 Uiso 1 1 calc R U . . .
C77 C 0.3038(13) 0.5416(14) 0.0057(9) 0.049(7) Uani 1 1 d . . . . .
H77 H 0.3029 0.5546 -0.0257 0.059 Uiso 1 1 calc R U . . .
C78 C 0.2519(13) 0.5309(12) 0.0378(9) 0.042(6) Uani 1 1 d . . . . .
H78 H 0.2079 0.5338 0.0300 0.050 Uiso 1 1 calc R U . . .
C79 C 0.5787(10) 0.4928(12) 0.0975(9) 0.034(5) Uani 1 1 d . U . . .
H79 H 0.6137 0.4756 0.0951 0.041 Uiso 1 1 calc R U . . .
C80 C 0.5880(13) 0.5552(12) 0.0983(10) 0.044(6) Uani 1 1 d . . . . .
H80 H 0.6300 0.5882 0.0973 0.053 Uiso 1 1 calc R U . . .
C81 C 0.5232(12) 0.5589(11) 0.1008(9) 0.034(5) Uani 1 1 d . . . . .
H81 H 0.5133 0.5957 0.1018 0.041 Uiso 1 1 calc R U . . .
C82 C 0.4741(12) 0.2206(10) 0.0152(9) 0.035(5) Uani 1 1 d . . . . .
H82 H 0.4583 0.1757 0.0009 0.042 Uiso 1 1 calc R U . . .
C83 C 0.5360(12) 0.2675(11) 0.0063(9) 0.040(6) Uani 1 1 d . . . . .
H83 H 0.5691 0.2606 -0.0144 0.048 Uiso 1 1 calc R U . . .
C84 C 0.5354(11) 0.3246(12) 0.0352(9) 0.040(6) Uani 1 1 d . . . . .
H84 H 0.5698 0.3653 0.0380 0.048 Uiso 1 1 calc R U . . .
C85 C 0.2247(12) 0.0388(10) -0.0164(10) 0.041(6) Uani 1 1 d . . . . .
H85 H 0.1856 0.0008 -0.0199 0.049 Uiso 1 1 calc R U . . .
C86 C 0.2626(12) 0.0524(11) -0.0568(9) 0.040(6) Uani 1 1 d . . . . .
H86 H 0.2573 0.0253 -0.0912 0.048 Uiso 1 1 calc R U . . .
C87 C 0.3111(14) 0.1171(12) -0.0334(10) 0.048(7) Uani 1 1 d . . . . .
H87 H 0.3416 0.1420 -0.0516 0.057 Uiso 1 1 calc R U . . .
C88 C 0.0980(13) -0.0593(10) 0.1251(9) 0.038(5) Uani 1 1 d . . . . .
H88 H 0.0626 -0.0807 0.1421 0.045 Uiso 1 1 calc R U . . .
C89 C 0.1266(12) -0.0901(10) 0.0882(10) 0.039(6) Uani 1 1 d . . . . .
H89 H 0.1149 -0.1346 0.0745 0.047 Uiso 1 1 calc R U . . .
C90 C 0.1781(12) -0.0392(11) 0.0753(10) 0.041(6) Uani 1 1 d . . . . .
H90 H 0.2091 -0.0439 0.0518 0.049 Uiso 1 1 calc R U . . .
C91 C -0.0679(12) 0.0328(12) 0.2443(11) 0.046(6) Uani 1 1 d . . . . .
H91 H -0.1053 0.0446 0.2541 0.055 Uiso 1 1 calc R U . . .
C92 C -0.0554(13) -0.0179(13) 0.2540(11) 0.048(6) Uani 1 1 d . . . . .
H92 H -0.0793 -0.0450 0.2737 0.058 Uiso 1 1 calc R U . . .
C93 C 0.0005(15) -0.0211(12) 0.2283(12) 0.056(8) Uani 1 1 d . . . . .
H93 H 0.0196 -0.0528 0.2265 0.067 Uiso 1 1 calc R U . . .
C94 C 0.1139(14) 0.1909(12) 1.0464(12) 0.060(9) Uani 1 1 d . U . . .
H94A H 0.1476 0.1702 1.0489 0.072 Uiso 1 1 calc R U . . .
H94B H 0.1209 0.2212 1.0816 0.072 Uiso 1 1 calc R U . . .
C95 C 0.0385(18) 0.1381(16) 1.0349(15) 0.080(10) Uani 1 1 d . . . . .
H95A H 0.0045 0.1580 1.0437 0.097 Uiso 1 1 calc R U . . .
H95B H 0.0251 0.1136 0.9969 0.097 Uiso 1 1 calc R U . . .
C96 C 0.0387(15) 0.0931(15) 1.0699(12) 0.061(8) Uani 1 1 d . . . . .
H96A H 0.0725 0.0731 1.0606 0.073 Uiso 1 1 calc R U . . .
H96B H 0.0537 0.1182 1.1078 0.073 Uiso 1 1 calc R U . . .
C97 C -0.0290(16) 0.045(2) 1.0620(15) 0.119(19) Uani 1 1 d . . . . .
H97A H -0.0533 0.0575 1.0901 0.178 Uiso 1 1 calc R U . . .
H97B H -0.0248 0.0046 1.0631 0.178 Uiso 1 1 calc R U . . .
H97C H -0.0556 0.0390 1.0274 0.178 Uiso 1 1 calc R U . . .
C98 C 0.1193(19) 0.1885(16) 0.9486(11) 0.069(9) Uani 1 1 d . . . . .
H98A H 0.0682 0.1654 0.9373 0.083 Uiso 1 1 calc R U . . .
H98B H 0.1347 0.2166 0.9255 0.083 Uiso 1 1 calc R U . . .
C99 C 0.1507(18) 0.1420(15) 0.9377(14) 0.071(9) Uani 1 1 d . . . . .
H99A H 0.1295 0.1089 0.9554 0.085 Uiso 1 1 calc R U . . .
H99B H 0.2011 0.1632 0.9533 0.085 Uiso 1 1 calc R U . . .
C100 C 0.1421(17) 0.1094(13) 0.8779(12) 0.063(8) Uani 1 1 d . . . . .
H10A H 0.1485 0.0687 0.8737 0.076 Uiso 1 1 calc R U . . .
H10B H 0.0939 0.0993 0.8602 0.076 Uiso 1 1 calc R U . . .
C101 C 0.1938(16) 0.1504(14) 0.8500(12) 0.062(8) Uani 1 1 d . . . . .
H10C H 0.1868 0.1903 0.8530 0.093 Uiso 1 1 calc R U . . .
H10D H 0.1858 0.1271 0.8124 0.093 Uiso 1 1 calc R U . . .
H10E H 0.2416 0.1600 0.8667 0.093 Uiso 1 1 calc R U . . .
C102 C 0.204(2) 0.2697(19) 1.0209(11) 0.078(11) Uani 1 1 d . . . . .
H10F H 0.2306 0.2416 1.0134 0.093 Uiso 1 1 calc R U . . .
H10G H 0.2133 0.2879 1.0599 0.093 Uiso 1 1 calc R U . . .
C103 C 0.238(2) 0.3284(15) 0.9956(14) 0.091(14) Uani 1 1 d . . . . .
H10H H 0.2160 0.3146 0.9576 0.109 Uiso 1 1 calc R U . . .
H10I H 0.2258 0.3645 1.0136 0.109 Uiso 1 1 calc R U . . .
C104 C 0.317(3) 0.3514(16) 1.0004(14) 0.15(3) Uani 1 1 d . . . . .
H10J H 0.3345 0.3933 0.9932 0.174 Uiso 1 1 calc R U . . .
H10K H 0.3381 0.3573 1.0372 0.174 Uiso 1 1 calc R U . . .
C105 C 0.339(3) 0.3062(17) 0.9632(13) 0.15(3) Uani 1 1 d . . . . .
H10L H 0.3375 0.3149 0.9286 0.218 Uiso 1 1 calc R U . . .
H10M H 0.3064 0.2624 0.9589 0.218 Uiso 1 1 calc R U . . .
H10N H 0.3859 0.3116 0.9774 0.218 Uiso 1 1 calc R U . . .
C106 C 0.0869(18) 0.2703(15) 1.0071(12) 0.067(9) Uani 1 1 d D . . . .
H10O H 0.0380 0.2404 0.9923 0.081 Uiso 1 1 calc R U . . .
H10P H 0.1009 0.2979 0.9835 0.081 Uiso 1 1 calc R U . . .
C107 C 0.089(2) 0.3147(19) 1.0646(12) 0.103(16) Uani 1 1 d D . . . .
C108 C 0.020(3) 0.329(4) 1.062(4) 0.09(3) Uiso 0.5 1 d D . P A 1
C109 C 0.035(5) 0.390(3) 1.041(3) 0.12(2) Uiso 0.5 1 d D . P A 1
C908 C 0.036(3) 0.348(3) 1.060(2) 0.047(14) Uiso 0.5 1 d D . P A 2
C909 C 0.054(5) 0.386(4) 1.018(4) 0.12(2) Uiso 0.5 1 d D . P A 2
N64 N 0.556(2) 0.322(2) 0.4536(16) 0.056(13) Uiso 0.5 1 d D . P B 3
C110 C 0.495(3) 0.306(4) 0.412(2) 0.07(2) Uiso 0.5 1 d D . P B 3
C111 C 0.457(4) 0.352(4) 0.435(3) 0.10(2) Uiso 0.5 1 d D . P B 3
C112 C 0.404(4) 0.354(4) 0.390(3) 0.08(2) Uiso 0.5 1 d D . P B 3
C113 C 0.367(6) 0.399(5) 0.414(4) 0.13(4) Uiso 0.5 1 d D . P B 3
C114 C 0.528(4) 0.287(3) 0.492(3) 0.10(2) Uiso 0.5 1 d D . P B 3
C115 C 0.532(5) 0.226(3) 0.506(4) 0.11(3) Uiso 0.5 1 d D . P B 3
C116 C 0.480(3) 0.163(4) 0.515(4) 0.11(3) Uiso 0.5 1 d D . P B 3
C117 C 0.524(4) 0.123(3) 0.527(3) 0.10(2) Uiso 0.5 1 d D . P B 3
C118 C 0.586(3) 0.283(4) 0.417(2) 0.08(2) Uiso 0.5 1 d D . P B 3
C119 C 0.640(3) 0.259(3) 0.4412(19) 0.070(17) Uiso 0.5 1 d D . P B 3
C120 C 0.681(4) 0.240(4) 0.398(3) 0.10(3) Uiso 0.5 1 d D . P B 3
C121 C 0.704(4) 0.187(3) 0.411(3) 0.09(2) Uiso 0.5 1 d D . P B 3
C122 C 0.615(3) 0.381(3) 0.487(2) 0.063(16) Uiso 0.5 1 d D . P B 3
C123 C 0.644(3) 0.406(3) 0.440(2) 0.077(19) Uiso 0.5 1 d D . P B 3
C124 C 0.720(4) 0.457(4) 0.463(4) 0.14(3) Uiso 0.5 1 d D . P B 3
C125 C 0.739(6) 0.527(5) 0.499(4) 0.14(3) Uiso 0.5 1 d D . P B 3
N964 N 0.547(2) 0.295(2) 0.4534(17) 0.057(13) Uiso 0.5 1 d D . P C 4
C910 C 0.512(4) 0.323(5) 0.421(4) 0.14(5) Uiso 0.5 1 d D . P C 4
C911 C 0.441(3) 0.310(3) 0.443(3) 0.073(18) Uiso 0.5 1 d D . P C 4
C912 C 0.454(7) 0.383(3) 0.455(4) 0.15(5) Uiso 0.5 1 d D . P C 4
C913 C 0.419(7) 0.394(5) 0.405(5) 0.16(5) Uiso 0.5 1 d D . P C 4
C914 C 0.501(3) 0.248(3) 0.478(2) 0.08(2) Uiso 0.5 1 d D . P C 4
C915 C 0.473(4) 0.174(3) 0.458(2) 0.09(2) Uiso 0.5 1 d D . P C 4
C916 C 0.455(4) 0.140(4) 0.503(3) 0.08(2) Uiso 0.5 1 d D . P C 4
C917 C 0.409(7) 0.170(7) 0.536(4) 0.20(6) Uiso 0.5 1 d D . P C 4
C918 C 0.584(4) 0.257(3) 0.423(3) 0.08(2) Uiso 0.5 1 d D . P C 4
C919 C 0.624(6) 0.218(8) 0.395(4) 0.28(10) Uiso 0.5 1 d D . P C 4
C920 C 0.677(7) 0.212(10) 0.438(7) 0.39(16) Uiso 0.5 1 d D . P C 4
C921 C 0.749(4) 0.228(5) 0.420(4) 0.12(3) Uiso 0.5 1 d D . P C 4
C922 C 0.595(3) 0.353(2) 0.4950(19) 0.050(13) Uiso 0.5 1 d D . P C 4
C923 C 0.642(4) 0.416(3) 0.483(4) 0.11(3) Uiso 0.5 1 d D . P C 4
C924 C 0.704(3) 0.483(3) 0.498(3) 0.09(2) Uiso 0.5 1 d D . P C 4
C925 C 0.682(6) 0.531(5) 0.537(4) 0.13(3) Uiso 0.5 1 d D . P C 4
C126 C 0.279(3) 0.015(2) 0.7938(19) 0.110(14) Uiso 1 1 d . . . . .
C127 C 0.352(3) 0.043(3) 0.821(2) 0.123(16) Uiso 1 1 d . . . . .
C128 C 0.392(3) 0.111(3) 0.840(2) 0.116(15) Uiso 1 1 d . . . . .
C129 C 0.456(2) 0.136(2) 0.8760(18) 0.098(12) Uiso 1 1 d . . . . .
C130 C 0.486(2) 0.1007(19) 0.8917(15) 0.082(10) Uiso 1 1 d . . . . .
C131 C 0.446(3) 0.035(3) 0.888(2) 0.129(17) Uiso 1 1 d . . . . .
C132 C 0.385(3) 0.002(2) 0.846(2) 0.112(15) Uiso 1 1 d . . . . .
C133 C 0.692(2) 0.085(3) 0.519(3) 0.22(3) Uiso 1 1 d D . . . .
C134 C 0.769(2) 0.099(2) 0.544(3) 0.17(2) Uiso 1 1 d D . . . .
C135 C 0.8180(19) 0.166(2) 0.539(2) 0.141(19) Uiso 1 1 d D . . . .
C136 C 0.8950(18) 0.1782(19) 0.561(2) 0.135(18) Uiso 1 1 d D . . . .
C137 C 0.944(2) 0.248(2) 0.565(3) 0.18(3) Uiso 1 1 d D . . . .
C138 C 1.0212(19) 0.257(2) 0.587(2) 0.15(2) Uiso 1 1 d D . . . .
C139 C 0.773(3) 0.685(3) 0.194(3) 0.19(3) Uiso 1 1 d D . . . .
C140 C 0.832(3) 0.681(2) 0.1635(19) 0.140(19) Uiso 1 1 d D . . . .
C141 C 0.822(2) 0.628(2) 0.1191(17) 0.111(14) Uiso 1 1 d D . . . .
C142 C 0.881(3) 0.621(3) 0.101(3) 0.16(2) Uiso 1 1 d D . . . .
C143 C 0.948(3) 0.671(3) 0.119(3) 0.20(3) Uiso 1 1 d D . . . .
C144 C 0.957(2) 0.728(3) 0.158(3) 0.19(3) Uiso 1 1 d D . . . .
C145 C 0.898(3) 0.734(3) 0.179(3) 0.19(3) Uiso 1 1 d D . . . .
C146 C 0.825(2) 0.233(2) 0.8810(17) 0.104(13) Uiso 1 1 d D . . . .
C147 C 0.814(3) 0.249(3) 0.9383(19) 0.14(2) Uiso 1 1 d D . . . .
C148 C 0.762(3) 0.194(3) 0.944(2) 0.139(19) Uiso 1 1 d D . . . .
C149 C 0.736(3) 0.204(3) 0.993(2) 0.18(3) Uiso 1 1 d D . . . .
C150 C 0.780(3) 0.259(3) 1.0330(16) 0.130(17) Uiso 1 1 d D . . . .
C151 C 0.833(3) 0.310(2) 1.023(2) 0.14(2) Uiso 1 1 d D . . . .
C152 C 0.844(5) 0.313(3) 0.971(2) 0.23(4) Uiso 1 1 d D . . . .
C153 C 0.345(4) 0.161(7) 0.627(7) 0.45(9) Uiso 1 1 d D . . . .
C154 C 0.280(5) 0.097(5) 0.601(5) 0.42(9) Uiso 1 1 d D . . . .
C155 C 0.212(4) 0.112(4) 0.599(2) 0.23(4) Uiso 1 1 d D . . . .
C156 C 0.193(4) 0.121(4) 0.656(3) 0.23(4) Uiso 1 1 d D . . . .
C157 C 0.141(4) 0.157(4) 0.660(3) 0.31(6) Uiso 1 1 d D . . . .
C158 C 0.074(4) 0.115(5) 0.616(4) 0.26(4) Uiso 1 1 d D . . . .
C159 C 0.455(4) 0.980(4) 0.377(4) 0.11(3) Uiso 0.5 1 d D . P D 5
C160 C 0.529(4) 0.977(4) 0.374(3) 0.64(18) Uiso 0.5 1 d D . P D 5
C161 C 0.577(5) 1.041(3) 0.364(4) 0.18(5) Uiso 0.5 1 d D . P D 5
C162 C 0.616(4) 1.022(4) 0.318(4) 0.11(3) Uiso 0.5 1 d D . P D 5
C163 C 0.579(8) 0.948(4) 0.292(6) 0.36(15) Uiso 0.5 1 d D . P D 5
C164 C 0.521(5) 0.921(3) 0.324(4) 0.14(3) Uiso 0.5 1 d D . P D 5
C165 C 0.456(6) 0.979(7) 0.413(5) 0.18(6) Uiso 0.5 1 d D . P E 6
C166 C 0.492(4) 0.943(4) 0.374(4) 0.64(18) Uiso 0.5 1 d D . P E 6
C167 C 0.490(6) 0.965(7) 0.322(3) 0.19(6) Uiso 0.5 1 d D . P E 6
C168 C 0.568(7) 0.996(7) 0.314(4) 0.20(6) Uiso 0.5 1 d D . P E 6
C169 C 0.617(5) 0.987(9) 0.359(6) 0.38(15) Uiso 0.5 1 d D . P E 6
C170 C 0.570(5) 0.965(5) 0.400(3) 0.14(3) Uiso 0.5 1 d D . P E 6

loop_
_atom_site_aniso_label
_atom_site_aniso_U_11
_atom_site_aniso_U_22
_atom_site_aniso_U_33
_atom_site_aniso_U_23
_atom_site_aniso_U_13
_atom_site_aniso_U_12
Cu1 0.0244(12) 0.0317(14) 0.0269(13) 0.0084(11) 0.0119(10) 0.0139(11)
Cu2 0.0211(12) 0.0252(13) 0.0310(13) 0.0028(10) 0.0093(10) 0.0095(10)
Cu3 0.0211(12) 0.0244(13) 0.0337(14) 0.0017(11) 0.0084(10) 0.0089(10)
Cu4 0.0290(13) 0.0244(13) 0.0319(14) 0.0060(11) 0.0064(11) 0.0104(11)
Cu5 0.0268(13) 0.0239(13) 0.0323(14) 0.0092(11) 0.0077(10) 0.0118(10)
Cu6 0.0219(12) 0.0238(12) 0.0313(13) 0.0095(10) 0.0063(10) 0.0121(10)
Cu7 0.0307(13) 0.0276(13) 0.0311(14) 0.0106(11) 0.0117(11) 0.0153(11)
Cu8 0.0291(13) 0.0316(14) 0.0308(14) 0.0110(11) 0.0126(11) 0.0152(11)
Cu9 0.0316(14) 0.0338(15) 0.0573(19) 0.0137(13) 0.0255(13) 0.0140(12)
Cu10 0.0214(13) 0.0401(15) 0.0413(15) 0.0153(13) 0.0112(11) 0.0127(11)
Cu11 0.0221(12) 0.0331(14) 0.0336(14) 0.0089(11) 0.0093(10) 0.0146(11)
Cu12 0.0252(13) 0.0294(14) 0.0504(17) 0.0138(12) 0.0158(12) 0.0163(11)
Cu13 0.0274(13) 0.0263(13) 0.0480(16) 0.0154(12) 0.0172(12) 0.0151(11)
Cu14 0.0264(13) 0.0260(13) 0.0572(18) 0.0164(13) 0.0157(12) 0.0140(11)
Cu15 0.0221(13) 0.0237(13) 0.0516(17) 0.0088(12) 0.0101(12) 0.0091(11)
Cu16 0.0205(12) 0.0258(13) 0.0379(14) 0.0093(11) 0.0087(10) 0.0111(10)
Cu17 0.0241(12) 0.0259(13) 0.0376(14) 0.0089(11) 0.0133(11) 0.0142(11)
Cu18 0.0296(13) 0.0226(13) 0.0368(14) 0.0072(11) 0.0135(11) 0.0153(11)
Cu19 0.0271(13) 0.0221(13) 0.0441(16) 0.0024(11) 0.0148(12) 0.0122(11)
Cu20 0.0259(13) 0.0205(12) 0.0475(16) 0.0107(11) 0.0117(11) 0.0118(10)
Cu21 0.0341(14) 0.0294(14) 0.0411(15) 0.0174(12) 0.0176(12) 0.0148(12)
Cu22 0.0435(17) 0.0368(16) 0.0571(19) 0.0220(14) 0.0331(15) 0.0201(13)
Cu23 0.0214(12) 0.0243(13) 0.0456(16) 0.0074(11) 0.0111(11) 0.0112(10)
Cu24 0.0178(12) 0.0237(13) 0.0450(16) 0.0045(11) 0.0014(11) 0.0098(10)
Cu25 0.0189(12) 0.0306(13) 0.0340(14) 0.0133(11) 0.0070(10) 0.0131(10)
Cu26 0.0254(12) 0.0312(14) 0.0357(14) 0.0170(11) 0.0137(11) 0.0176(11)
Cu27 0.0247(12) 0.0255(13) 0.0253(12) 0.0068(10) 0.0093(10) 0.0102(10)
Cu28 0.0212(12) 0.0261(13) 0.0324(13) 0.0065(11) 0.0119(10) 0.0097(10)
Cu29 0.0258(13) 0.0232(13) 0.0325(14) 0.0010(11) 0.0129(11) 0.0079(10)
Cu30 0.0364(14) 0.0208(13) 0.0335(14) 0.0049(11) 0.0155(12) 0.0079(11)
Cu31 0.0247(12) 0.0213(12) 0.0360(14) 0.0098(11) 0.0096(11) 0.0080(10)
P1 0.024(3) 0.022(3) 0.032(3) 0.007(2) 0.008(2) 0.013(2)
O1 0.024(7) 0.037(8) 0.024(7) -0.004(6) 0.010(6) 0.012(6)
O2 0.024(7) 0.019(7) 0.041(8) -0.009(6) 0.028(6) 0.001(6)
O3 0.021(7) 0.024(7) 0.040(8) 0.004(6) 0.010(6) 0.012(6)
O4 0.026(7) 0.028(8) 0.037(8) 0.010(6) 0.012(6) 0.017(6)
O5 0.024(7) 0.026(7) 0.030(7) 0.008(6) 0.010(6) 0.016(6)
O6 0.026(7) 0.032(8) 0.026(7) 0.006(6) 0.009(6) 0.013(6)
O7 0.048(9) 0.026(8) 0.036(8) 0.005(7) 0.019(7) 0.022(7)
O8 0.030(7) 0.025(7) 0.023(7) 0.007(6) 0.005(6) 0.014(6)
O9 0.023(7) 0.031(8) 0.037(8) 0.000(7) 0.006(6) 0.011(6)
O10 0.020(7) 0.034(8) 0.029(7) 0.009(6) 0.004(6) 0.016(6)
O11 0.011(6) 0.019(6) 0.026(7) 0.001(5) 0.002(5) 0.012(5)
O12 0.018(7) 0.019(7) 0.061(10) 0.002(7) 0.000(7) 0.014(6)
O13 0.023(7) 0.020(7) 0.050(9) 0.011(7) 0.009(6) 0.011(6)
O14 0.021(7) 0.027(7) 0.037(8) 0.007(6) 0.012(6) 0.017(6)
O15 0.020(7) 0.024(7) 0.028(7) 0.007(6) 0.007(6) 0.006(6)
O16 0.023(7) 0.019(7) 0.030(7) 0.003(6) 0.001(6) 0.009(6)
O17 0.032(8) 0.033(8) 0.043(9) 0.017(7) 0.023(7) 0.022(7)
O18 0.029(8) 0.027(8) 0.046(9) 0.014(7) 0.013(7) 0.015(6)
O19 0.019(7) 0.028(8) 0.033(8) 0.005(6) 0.004(6) 0.005(6)
O20 0.035(8) 0.026(7) 0.032(8) 0.008(6) 0.011(6) 0.016(6)
O21 0.034(8) 0.029(8) 0.051(9) 0.023(7) 0.025(7) 0.021(7)
O22 0.039(9) 0.032(8) 0.053(10) 0.015(7) 0.018(8) 0.019(7)
O23 0.034(8) 0.026(8) 0.061(10) 0.026(7) 0.025(8) 0.018(7)
O24 0.020(7) 0.030(8) 0.033(8) 0.013(6) 0.004(6) 0.013(6)
O25 0.020(7) 0.042(8) 0.024(7) 0.017(6) 0.004(6) 0.014(6)
O26 0.042(9) 0.036(9) 0.076(12) 0.034(9) 0.038(9) 0.028(8)
O27 0.026(7) 0.025(7) 0.034(8) 0.008(6) 0.009(6) 0.011(6)
O28 0.032(8) 0.018(7) 0.030(8) 0.001(6) 0.004(6) 0.011(6)
O29 0.028(7) 0.025(7) 0.024(7) 0.003(6) 0.012(6) 0.008(6)
O30 0.031(8) 0.025(8) 0.032(8) -0.002(6) 0.013(6) 0.004(6)
O31 0.027(7) 0.021(7) 0.030(8) 0.007(6) 0.001(6) 0.011(6)
O32 0.027(8) 0.023(8) 0.078(12) 0.010(8) 0.036(8) 0.008(6)
O33 0.025(7) 0.030(8) 0.041(9) 0.006(7) 0.014(6) 0.018(6)
O34 0.084(15) 0.079(15) 0.047(11) -0.009(10) -0.006(10) 0.059(13)
O35 0.044(10) 0.023(8) 0.097(15) 0.031(9) 0.030(10) 0.017(7)
N1 0.039(10) 0.036(10) 0.020(9) 0.011(8) 0.009(8) 0.021(8)
N2 0.031(10) 0.036(10) 0.031(10) 0.000(8) 0.002(8) 0.020(8)
N3 0.033(10) 0.024(9) 0.034(10) -0.003(8) -0.001(8) 0.010(8)
N4 0.025(9) 0.034(11) 0.046(12) 0.001(9) 0.021(9) 0.004(8)
N5 0.028(9) 0.048(12) 0.023(9) 0.007(8) 0.009(7) 0.017(9)
N6 0.033(10) 0.038(11) 0.028(9) 0.013(8) 0.006(8) 0.016(8)
N7 0.031(10) 0.026(9) 0.042(11) 0.010(8) 0.000(8) 0.013(8)
N8 0.021(9) 0.041(11) 0.040(11) 0.006(9) -0.005(8) 0.018(8)
N9 0.012(8) 0.037(10) 0.036(10) 0.011(8) 0.011(7) 0.010(7)
N10 0.033(9) 0.019(9) 0.040(10) 0.017(8) 0.013(8) 0.012(7)
N11 0.044(11) 0.045(12) 0.045(12) 0.023(10) 0.009(9) 0.033(10)
N12 0.030(9) 0.042(11) 0.041(11) 0.019(9) 0.020(8) 0.025(9)
N13 0.042(11) 0.046(12) 0.035(11) 0.011(9) 0.010(9) 0.023(10)
N14 0.047(11) 0.041(11) 0.027(10) 0.006(8) 0.010(8) 0.029(9)
N15 0.031(10) 0.039(11) 0.034(10) 0.018(8) 0.002(8) 0.016(8)
N16 0.035(10) 0.045(11) 0.029(10) 0.011(8) 0.019(8) 0.023(9)
N17 0.031(11) 0.040(12) 0.084(17) 0.018(12) 0.030(11) 0.010(10)
N18 0.031(10) 0.053(13) 0.038(11) 0.008(10) 0.005(9) 0.011(10)
N19 0.019(8) 0.039(11) 0.045(11) 0.022(9) 0.017(8) 0.013(8)
N20 0.028(9) 0.043(11) 0.028(9) 0.012(8) 0.012(8) 0.020(8)
N21 0.031(10) 0.035(10) 0.056(13) 0.014(9) 0.017(9) 0.021(9)
N22 0.034(10) 0.037(11) 0.065(14) 0.034(10) 0.019(10) 0.022(9)
N23 0.036(10) 0.031(10) 0.059(13) 0.013(9) 0.028(10) 0.022(9)
N24 0.033(10) 0.028(10) 0.064(14) 0.018(9) 0.009(9) 0.016(8)
N25 0.023(9) 0.030(10) 0.061(13) 0.013(9) 0.019(9) 0.011(8)
N26 0.026(10) 0.043(12) 0.068(14) 0.026(11) 0.028(10) 0.015(9)
N27 0.039(12) 0.033(11) 0.091(18) 0.032(12) 0.016(12) 0.009(9)
N28 0.027(11) 0.037(12) 0.12(2) 0.039(13) 0.002(12) -0.003(9)
N29 0.022(9) 0.038(11) 0.051(12) 0.007(9) 0.011(8) 0.014(8)
N30 0.021(9) 0.032(10) 0.044(11) 0.000(8) -0.001(8) 0.009(8)
N31 0.023(9) 0.032(10) 0.038(10) 0.011(8) 0.006(8) 0.013(8)
N32 0.034(10) 0.032(10) 0.058(13) 0.014(9) 0.028(9) 0.020(9)
N33 0.023(9) 0.023(9) 0.041(10) 0.005(8) 0.014(8) 0.008(7)
N34 0.032(10) 0.035(10) 0.035(10) 0.009(8) 0.009(8) 0.021(8)
N35 0.041(10) 0.024(9) 0.026(9) 0.004(7) 0.012(8) 0.012(8)
N36 0.034(10) 0.025(10) 0.054(12) -0.002(9) 0.018(9) 0.015(8)
N37 0.036(11) 0.027(10) 0.059(13) 0.007(9) 0.014(10) 0.020(9)
N38 0.035(10) 0.030(10) 0.064(13) 0.021(10) 0.024(10) 0.019(9)
N39 0.035(10) 0.026(10) 0.049(12) 0.021(9) 0.004(9) 0.009(8)
N40 0.042(11) 0.027(10) 0.055(13) 0.018(9) 0.020(10) 0.021(9)
N41 0.041(11) 0.045(12) 0.055(13) 0.037(11) 0.020(10) 0.013(10)
N42 0.048(12) 0.057(14) 0.042(12) 0.017(10) 0.025(10) 0.023(11)
N43 0.075(17) 0.065(16) 0.12(2) 0.059(16) 0.080(17) 0.045(14)
N44 0.058(14) 0.060(15) 0.11(2) 0.064(15) 0.054(15) 0.038(13)
N45 0.025(9) 0.026(10) 0.054(12) 0.001(9) -0.009(8) 0.015(8)
N46 0.033(10) 0.035(11) 0.047(12) 0.000(9) -0.005(9) 0.022(9)
N47 0.028(9) 0.023(9) 0.025(9) 0.004(7) 0.005(7) 0.013(7)
N48 0.020(8) 0.027(9) 0.025(9) 0.001(7) 0.001(7) 0.010(7)
N49 0.038(10) 0.041(11) 0.058(13) 0.036(10) 0.031(10) 0.026(9)
N50 0.023(9) 0.049(11) 0.041(11) 0.027(9) 0.016(8) 0.019(8)
N51 0.034(10) 0.047(12) 0.035(10) 0.024(9) 0.009(8) 0.020(9)
N52 0.032(10) 0.044(11) 0.027(9) 0.015(8) 0.012(8) 0.022(9)
N53 0.039(10) 0.019(9) 0.028(9) 0.005(7) 0.011(8) 0.002(8)
N54 0.023(9) 0.028(9) 0.027(9) 0.009(7) 0.006(7) 0.000(7)
N55 0.025(9) 0.035(10) 0.035(10) 0.009(8) 0.015(8) 0.014(8)
N56 0.025(9) 0.036(10) 0.027(9) 0.001(8) 0.006(7) 0.019(8)
N57 0.031(10) 0.029(10) 0.043(11) 0.003(8) 0.015(9) 0.006(8)
N58 0.038(10) 0.028(10) 0.023(9) 0.004(7) 0.012(8) 0.010(8)
N59 0.046(11) 0.026(10) 0.036(10) 0.010(8) 0.016(9) 0.016(9)
N60 0.035(10) 0.032(10) 0.033(10) 0.017(8) 0.008(8) 0.007(8)
N61 0.035(10) 0.029(10) 0.045(11) 0.018(9) 0.009(9) 0.005(8)
N62 0.026(9) 0.033(10) 0.042(11) 0.010(8) 0.008(8) 0.009(8)
N63 0.09(2) 0.056(16) 0.052(15) -0.019(12) -0.027(14) 0.036(15)
C1 0.055(16) 0.042(14) 0.051(16) 0.004(12) 0.030(13) 0.021(13)
C2 0.09(2) 0.018(12) 0.11(3) 0.006(14) 0.07(2) 0.016(13)
C3 0.055(16) 0.061(17) 0.062(17) 0.031(14) 0.043(14) 0.036(14)
C4 0.022(11) 0.019(11) 0.063(16) -0.007(10) 0.000(10) 0.003(9)
C5 0.033(13) 0.031(13) 0.064(17) 0.006(12) 0.016(12) -0.005(10)
C6 0.031(12) 0.033(13) 0.048(14) -0.001(11) 0.007(11) 0.010(10)
C7 0.037(13) 0.054(15) 0.029(12) 0.004(11) 0.000(10) 0.020(12)
C8 0.043(15) 0.048(16) 0.048(15) -0.015(12) -0.014(12) 0.019(12)
C9 0.031(12) 0.021(11) 0.070(17) -0.003(11) 0.023(12) 0.012(9)
C10 0.033(13) 0.029(13) 0.10(2) 0.025(14) -0.018(14) 0.005(11)
C11 0.037(14) 0.048(16) 0.09(2) 0.016(15) -0.008(14) 0.016(13)
C12 0.052(16) 0.016(11) 0.070(18) 0.008(11) 0.008(14) 0.003(11)
C13 0.029(11) 0.030(12) 0.073(17) 0.029(12) 0.024(11) 0.019(10)
C14 0.020(10) 0.030(12) 0.068(17) 0.017(11) 0.012(11) 0.011(9)
C15 0.016(10) 0.049(14) 0.046(13) 0.013(11) 0.006(9) 0.021(10)
C16 0.047(15) 0.046(15) 0.034(13) 0.021(11) 0.000(11) 0.005(12)
C17 0.08(2) 0.059(17) 0.051(16) 0.028(14) 0.021(15) 0.050(17)
C18 0.066(17) 0.070(18) 0.052(15) 0.041(14) 0.029(13) 0.059(15)
C19 0.043(14) 0.057(16) 0.031(12) 0.007(11) 0.009(10) 0.028(12)
C20 0.039(13) 0.053(16) 0.028(12) 0.005(11) 0.003(10) 0.011(12)
C21 0.049(14) 0.042(13) 0.028(12) 0.012(10) -0.003(10) 0.029(12)
C22 0.038(12) 0.036(12) 0.026(11) 0.004(9) 0.015(9) 0.017(10)
C23 0.030(11) 0.050(14) 0.034(12) 0.018(11) 0.020(10) 0.014(10)
C24 0.041(13) 0.061(16) 0.019(11) 0.010(11) 0.010(10) 0.018(12)
C25 0.016(11) 0.08(2) 0.065(18) 0.042(16) 0.011(11) 0.011(12)
C26 0.037(14) 0.057(18) 0.054(17) 0.007(14) 0.005(12) 0.000(13)
C27 0.044(16) 0.030(14) 0.12(3) -0.005(16) 0.021(17) 0.003(13)
C28 0.041(13) 0.047(14) 0.041(13) 0.007(11) 0.011(11) 0.030(12)
C29 0.034(14) 0.10(2) 0.033(13) 0.020(14) 0.007(11) 0.027(14)
C30 0.021(11) 0.055(16) 0.056(16) 0.005(13) 0.003(11) 0.020(11)
C31 0.031(12) 0.047(14) 0.055(15) 0.018(12) 0.013(11) 0.023(11)
C32 0.048(15) 0.047(15) 0.071(18) 0.028(14) 0.021(13) 0.038(13)
C33 0.010(9) 0.045(14) 0.065(16) 0.011(12) 0.009(10) 0.015(9)
C34 0.037(13) 0.029(13) 0.08(2) 0.016(13) 0.033(13) 0.011(11)
C35 0.067(19) 0.029(14) 0.10(2) 0.003(14) 0.032(17) 0.021(13)
C36 0.033(13) 0.030(12) 0.070(18) 0.016(12) 0.022(12) 0.010(10)
C37 0.09(2) 0.07(2) 0.10(3) 0.07(2) 0.06(2) 0.046(19)
C38 0.09(2) 0.10(3) 0.10(2) 0.09(2) 0.06(2) 0.07(2)
C39 0.045(15) 0.070(19) 0.08(2) 0.042(16) 0.033(14) 0.044(15)
C40 0.025(17) 0.08(3) 0.38(9) 0.11(4) -0.01(3) -0.027(18)
C41 0.03(2) 0.13(4) 0.55(14) 0.21(7) -0.02(4) 0.01(2)
C42 0.042(18) 0.08(2) 0.30(7) 0.13(4) -0.05(3) -0.004(17)
C43 0.026(11) 0.052(14) 0.041(13) 0.018(11) -0.002(10) 0.027(11)
C44 0.013(11) 0.08(2) 0.057(17) 0.013(15) -0.001(10) 0.009(12)
C45 0.035(14) 0.042(15) 0.054(16) -0.011(12) -0.001(12) -0.002(11)
C46 0.050(14) 0.046(14) 0.042(13) 0.022(11) 0.024(11) 0.036(12)
C47 0.023(11) 0.058(16) 0.056(15) 0.039(13) 0.018(11) 0.011(11)
C48 0.020(11) 0.035(13) 0.062(16) 0.020(12) 0.010(10) 0.011(10)
C49 0.054(15) 0.023(11) 0.055(15) 0.017(11) 0.022(12) 0.024(11)
C50 0.032(13) 0.034(13) 0.077(19) 0.005(12) 0.009(12) 0.023(11)
C51 0.029(12) 0.027(12) 0.060(16) 0.016(11) 0.008(11) 0.008(10)
C52 0.039(13) 0.044(14) 0.042(14) -0.012(11) 0.012(11) 0.014(11)
C53 0.042(13) 0.032(12) 0.030(12) -0.008(10) 0.002(10) 0.014(10)
C54 0.046(14) 0.034(12) 0.046(14) 0.012(11) 0.014(11) 0.028(11)
C55 0.038(14) 0.042(15) 0.09(2) 0.026(15) 0.027(14) 0.018(12)
C56 0.054(16) 0.041(15) 0.073(19) 0.017(14) 0.017(14) 0.031(13)
C57 0.025(12) 0.031(13) 0.080(19) 0.009(12) 0.012(12) 0.008(10)
C58 0.045(14) 0.036(14) 0.066(17) 0.035(13) 0.023(13) 0.010(11)
C59 0.040(14) 0.016(11) 0.10(2) 0.027(13) 0.020(14) 0.003(10)
C60 0.048(15) 0.022(12) 0.08(2) 0.022(12) 0.019(14) 0.017(11)
C61 0.11(3) 0.041(15) 0.042(15) 0.029(13) 0.046(16) 0.029(16)
C62 0.09(2) 0.09(3) 0.06(2) 0.043(19) 0.025(18) 0.03(2)
C63 0.040(14) 0.062(18) 0.067(19) 0.038(15) 0.014(13) 0.010(13)
C64 0.09(3) 0.14(4) 0.16(4) 0.09(3) 0.10(3) 0.07(3)
C65 0.14(4) 0.25(7) 0.37(9) 0.28(7) 0.18(5) 0.14(5)
C66 0.09(3) 0.16(4) 0.24(6) 0.16(4) 0.12(4) 0.08(3)
C67 0.028(13) 0.042(15) 0.08(2) -0.010(14) -0.011(13) 0.013(11)
C68 0.048(16) 0.027(13) 0.070(19) -0.015(12) -0.022(14) 0.010(12)
C69 0.029(13) 0.022(13) 0.13(3) -0.012(15) -0.009(16) 0.008(11)
C70 0.041(12) 0.029(11) 0.024(11) 0.004(9) 0.004(9) 0.022(10)
C71 0.022(10) 0.051(14) 0.034(12) -0.005(10) 0.002(9) 0.025(10)
C72 0.023(10) 0.034(12) 0.040(12) 0.015(10) 0.005(9) 0.018(9)
C73 0.048(15) 0.045(15) 0.08(2) 0.041(15) 0.023(14) 0.023(13)
C74 0.09(2) 0.09(2) 0.13(3) 0.07(2) 0.07(2) 0.08(2)
C75 0.066(19) 0.07(2) 0.11(3) 0.066(19) 0.061(19) 0.056(17)
C76 0.026(12) 0.065(17) 0.049(15) 0.023(13) 0.017(11) 0.021(12)
C77 0.046(15) 0.08(2) 0.025(12) 0.017(13) 0.010(11) 0.031(14)
C78 0.046(14) 0.047(14) 0.034(13) 0.011(11) 0.016(11) 0.018(12)
C79 0.008(9) 0.057(15) 0.045(13) 0.020(11) 0.008(9) 0.017(9)
C80 0.042(14) 0.042(14) 0.053(15) 0.026(12) 0.019(12) 0.010(11)
C81 0.041(13) 0.029(12) 0.030(12) 0.009(9) 0.008(10) 0.010(10)
C82 0.039(12) 0.020(11) 0.043(13) 0.000(9) 0.017(10) 0.012(9)
C83 0.039(13) 0.040(13) 0.041(13) 0.008(11) 0.026(11) 0.012(11)
C84 0.015(10) 0.053(15) 0.043(13) -0.003(11) 0.018(9) 0.010(10)
C85 0.039(13) 0.020(11) 0.054(15) -0.003(10) 0.022(11) 0.005(10)
C86 0.044(14) 0.033(12) 0.029(12) -0.006(10) 0.013(10) 0.007(11)
C87 0.060(16) 0.035(13) 0.041(14) 0.006(11) 0.031(13) 0.009(12)
C88 0.044(13) 0.027(12) 0.039(13) 0.016(10) 0.005(11) 0.006(10)
C89 0.039(13) 0.017(11) 0.062(16) 0.010(10) 0.014(12) 0.010(10)
C90 0.033(12) 0.030(12) 0.049(15) 0.006(11) 0.006(11) 0.004(10)
C91 0.026(12) 0.044(14) 0.059(16) 0.009(12) 0.022(11) 0.004(11)
C92 0.038(14) 0.044(15) 0.059(17) 0.024(13) 0.011(12) 0.006(12)
C93 0.068(18) 0.031(13) 0.072(19) 0.029(13) 0.046(16) 0.006(13)
C94 0.046(15) 0.037(14) 0.072(19) 0.016(13) -0.050(14) 0.000(12)
C95 0.07(2) 0.06(2) 0.09(3) 0.013(19) -0.011(19) 0.011(18)
C96 0.050(17) 0.07(2) 0.054(17) -0.002(15) 0.012(14) 0.023(15)
C97 0.029(16) 0.20(5) 0.07(2) 0.00(3) 0.009(16) 0.00(2)
C98 0.09(2) 0.07(2) 0.036(15) -0.008(14) -0.008(15) 0.043(19)
C99 0.07(2) 0.051(18) 0.09(3) 0.011(17) -0.003(18) 0.027(16)
C100 0.07(2) 0.029(14) 0.07(2) -0.001(13) 0.016(16) 0.011(14)
C101 0.067(19) 0.056(18) 0.064(19) 0.017(15) 0.017(16) 0.025(15)
C102 0.12(3) 0.13(3) 0.025(14) 0.035(17) 0.015(17) 0.09(3)
C103 0.13(3) 0.035(17) 0.08(2) 0.018(16) -0.05(2) 0.011(19)
C104 0.25(6) 0.04(2) 0.04(2) 0.019(17) -0.05(3) -0.05(3)
C105 0.24(6) 0.05(2) 0.034(18) 0.018(17) -0.03(3) -0.06(3)
C106 0.09(2) 0.06(2) 0.053(18) 0.003(15) -0.011(16) 0.050(18)
C107 0.19(5) 0.13(3) 0.033(16) 0.008(19) 0.00(2) 0.12(3)

loop_
_atom_type_symbol
_atom_type_description
_atom_type_scat_dispersion_real
_atom_type_scat_dispersion_imag
_atom_type_scat_source
C C 0.0033 0.0016 'International Tables Vol C Tables 4.2.6.8 and 6.1.1.4'
H H 0.0000 0.0000 'International Tables Vol C Tables 4.2.6.8 and 6.1.1.4'
Cu Cu 0.3201 1.2651 'International Tables Vol C Tables 4.2.6.8 and 6.1.1.4'
N N 0.0061 0.0033 'International Tables Vol C Tables 4.2.6.8 and 6.1.1.4'
O O 0.0106 0.0060 'International Tables Vol C Tables 4.2.6.8 and 6.1.1.4'
P P 0.1023 0.0942 'International Tables Vol C Tables 4.2.6.8 and 6.1.1.4'

loop_
_geom_angle_atom_site_label_1
_geom_angle_atom_site_label_2
_geom_angle_atom_site_label_3
_geom_angle
_geom_angle_site_symmetry_1
_geom_angle_site_symmetry_3
O1 Cu1 N16 174.2(7) . .
O1 Cu1 O8 89.4(6) . .
N16 Cu1 O8 85.3(6) . .
O1 Cu1 N1 83.5(6) . .
N16 Cu1 N1 101.3(7) . .
O8 Cu1 N1 166.9(6) . .
O1 Cu2 O2 90.3(5) . .
O1 Cu2 N3 174.9(7) . .
O2 Cu2 N3 85.5(6) . .
O1 Cu2 N2 84.1(6) . .
O2 Cu2 N2 168.2(7) . .
N3 Cu2 N2 99.4(7) . .
O3 Cu3 O2 91.0(6) . .
O3 Cu3 N5 87.2(7) . .
O2 Cu3 N5 170.1(7) . .
O3 Cu3 N4 176.7(7) . .
O2 Cu3 N4 85.7(7) . .
N5 Cu3 N4 96.0(8) . .
O3 Cu4 O4 90.9(6) . .
O3 Cu4 N6 85.3(6) . .
O4 Cu4 N6 172.2(7) . .
O3 Cu4 N7 173.8(7) . .
O4 Cu4 N7 84.8(6) . .
N6 Cu4 N7 98.4(7) . .
O3 Cu4 O15 88.9(5) . .
O4 Cu4 O15 93.8(5) . .
N6 Cu4 O15 93.0(6) . .
N7 Cu4 O15 95.8(6) . .
O4 Cu5 O5 91.6(6) . .
O4 Cu5 N9 176.6(6) . .
O5 Cu5 N9 85.0(6) . .
O4 Cu5 N8 86.1(7) . .
O5 Cu5 N8 165.3(7) . .
N9 Cu5 N8 97.3(7) . .
O6 Cu6 O5 90.7(6) . .
O6 Cu6 N11 84.8(7) . .
O5 Cu6 N11 167.6(7) . .
O6 Cu6 N10 175.5(6) . .
O5 Cu6 N10 85.0(6) . .
N11 Cu6 N10 99.2(7) . .
O7 Cu7 O6 90.6(6) . .
O7 Cu7 N12 173.0(7) . .
O6 Cu7 N12 83.6(6) . .
O7 Cu7 N13 86.4(7) . .
O6 Cu7 N13 172.3(7) . .
N12 Cu7 N13 98.8(8) . .
O7 Cu8 O8 92.6(6) . .
O7 Cu8 N14 86.5(7) . .
O8 Cu8 N14 171.7(7) . .
O7 Cu8 N15 172.4(7) . .
O8 Cu8 N15 85.6(6) . .
N14 Cu8 N15 96.3(7) . .
O9 Cu9 O22 94.9(6) . .
O9 Cu9 N44 166.8(9) . .
O22 Cu9 N44 87.8(8) . .
O9 Cu9 N17 86.7(7) . .
O22 Cu9 N17 166.9(8) . .
N44 Cu9 N17 93.6(9) . .
O10 Cu10 O9 91.2(6) . .
O10 Cu10 N18 166.1(7) . .
O9 Cu10 N18 89.6(8) . .
O10 Cu10 N19 89.1(6) . .
O9 Cu10 N19 167.4(7) . .
N18 Cu10 N19 93.1(8) . .
O10 Cu11 O11 89.3(5) . .
O10 Cu11 N21 171.4(7) . .
O11 Cu11 N21 88.6(6) . .
O10 Cu11 N20 88.2(7) . .
O11 Cu11 N20 171.6(6) . .
N21 Cu11 N20 95.1(7) . .
O11 Cu12 O12 89.3(5) . .
O11 Cu12 N23 170.8(8) . .
O12 Cu12 N23 88.0(6) . .
O11 Cu12 N22 87.9(6) . .
O12 Cu12 N22 172.1(8) . .
N23 Cu12 N22 95.9(7) . .
O12 Cu13 O13 89.5(6) . .
O12 Cu13 N24 89.0(7) . .
O13 Cu13 N24 169.9(8) . .
O12 Cu13 N25 167.6(8) . .
O13 Cu13 N25 88.6(7) . .
N24 Cu13 N25 95.0(8) . .
O14 Cu14 N27 88.3(7) . .
O14 Cu14 O13 94.3(6) . .
N27 Cu14 O13 164.5(9) . .
O14 Cu14 N26 169.4(8) . .
N27 Cu14 N26 94.0(8) . .
O13 Cu14 N26 86.2(7) . .
O15 Cu15 O14 92.1(6) . .
O15 Cu15 N28 163.4(10) . .
O14 Cu15 N28 87.5(7) . .
O15 Cu15 N29 85.7(7) . .
O14 Cu15 N29 168.8(7) . .
N28 Cu15 N29 97.7(9) . .
O15 Cu16 N31 170.7(7) . .
O15 Cu16 O16 87.8(6) . .
N31 Cu16 O16 89.0(7) . .
O15 Cu16 N30 87.6(6) . .
N31 Cu16 N30 96.7(7) . .
O16 Cu16 N30 170.5(7) . .
O16 Cu17 O17 89.0(6) . .
O16 Cu17 N33 174.0(7) . .
O17 Cu17 N33 88.1(6) . .
O16 Cu17 N32 87.2(6) . .
O17 Cu17 N32 174.7(7) . .
N33 Cu17 N32 96.1(7) . .
O17 Cu18 O18 93.7(6) . .
O17 Cu18 N35 171.1(7) . .
O18 Cu18 N35 86.1(7) . .
O17 Cu18 N34 87.4(7) . .
O18 Cu18 N34 165.7(7) . .
N35 Cu18 N34 95.0(7) . .
O18 Cu19 O19 93.1(6) . .
O18 Cu19 N36 86.5(7) . .
O19 Cu19 N36 169.3(7) . .
O18 Cu19 N37 167.0(7) . .
O19 Cu19 N37 88.0(7) . .
N36 Cu19 N37 94.7(8) . .
O20 Cu20 O19 88.0(6) . .
O20 Cu20 N38 174.1(7) . .
O19 Cu20 N38 87.9(7) . .
O20 Cu20 N39 88.1(7) . .
O19 Cu20 N39 174.6(7) . .
N38 Cu20 N39 96.2(8) . .
O21 Cu21 O20 88.8(6) . .
O21 Cu21 N41 89.0(7) . .
O20 Cu21 N41 170.7(8) . .
O21 Cu21 N40 169.9(8) . .
O20 Cu21 N40 87.2(7) . .
N41 Cu21 N40 96.4(8) . .
O21 Cu22 N43 163.9(11) . .
O21 Cu22 O22 92.1(6) . .
N43 Cu22 O22 88.2(8) . .
O21 Cu22 N42 86.8(7) . .
N43 Cu22 N42 95.9(10) . .
O22 Cu22 N42 169.0(8) . .
O23 Cu23 O31 90.7(6) . .
O23 Cu23 N45 88.1(7) . .
O31 Cu23 N45 174.7(7) . .
O23 Cu23 N62 175.2(7) . .
O31 Cu23 N62 84.5(7) . .
N45 Cu23 N62 96.7(8) . .
O24 Cu24 O23 92.3(6) . .
O24 Cu24 N47 85.0(6) . .
O23 Cu24 N47 176.7(7) . .
O24 Cu24 N46 173.3(8) . .
O23 Cu24 N46 86.5(7) . .
N47 Cu24 N46 96.0(7) . .
O24 Cu25 O25 89.7(6) . .
O24 Cu25 N49 171.3(7) . .
O25 Cu25 N49 84.8(6) . .
O24 Cu25 N48 84.2(6) . .
O25 Cu25 N48 172.1(6) . .
N49 Cu25 N48 100.6(7) . .
O25 Cu26 O26 92.8(6) . .
O25 Cu26 N51 175.9(7) . .
O26 Cu26 N51 85.9(7) . .
O25 Cu26 N50 84.0(6) . .
O26 Cu26 N50 172.1(8) . .
N51 Cu26 N50 96.7(7) . .
O26 Cu27 O27 91.3(6) . .
O26 Cu27 N52 87.9(7) . .
O27 Cu27 N52 178.4(7) . .
O26 Cu27 N53 175.5(7) . .
O27 Cu27 N53 84.6(7) . .
N52 Cu27 N53 96.1(7) . .
O28 Cu28 N54 170.2(7) . .
O28 Cu28 O27 90.6(6) . .
N54 Cu28 O27 83.4(6) . .
O28 Cu28 N55 83.9(6) . .
N54 Cu28 N55 100.9(7) . .
O27 Cu28 N55 169.5(7) . .
O28 Cu28 O16 93.8(5) . .
N54 Cu28 O16 94.5(6) . .
O27 Cu28 O16 95.7(5) . .
N55 Cu28 O16 93.5(6) . .
O28 Cu29 O29 92.1(6) . .
O28 Cu29 N57 177.6(7) . .
O29 Cu29 N57 85.5(7) . .
O28 Cu29 N56 84.7(6) . .
O29 Cu29 N56 174.8(7) . .
N57 Cu29 N56 97.7(7) . .
O30 Cu30 O29 91.4(6) . .
O30 Cu30 N58 176.7(7) . .
O29 Cu30 N58 85.3(6) . .
O30 Cu30 N59 85.5(7) . .
O29 Cu30 N59 172.3(7) . .
N58 Cu30 N59 97.9(7) . .
O30 Cu31 O31 89.9(6) . .
O30 Cu31 N60 85.0(6) . .
O31 Cu31 N60 170.2(7) . .
O30 Cu31 N61 169.7(7) . .
O31 Cu31 N61 84.8(7) . .
N60 Cu31 N61 99.0(8) . .
O30 Cu31 O20 95.7(6) . .
O31 Cu31 O20 93.4(5) . .
N60 Cu31 O20 95.4(6) . .
N61 Cu31 O20 93.4(7) . .
O35 P1 O32 114.2(9) . .
O35 P1 O33 115.0(9) . .
O32 P1 O33 114.5(8) . .
O35 P1 O34 102.4(12) . .
O32 P1 O34 103.5(11) . .
O33 P1 O34 105.3(9) . .
Cu1 O1 Cu2 124.6(7) . .
Cu3 O2 Cu2 115.3(7) . .
Cu3 O3 Cu4 122.1(7) . .
Cu5 O4 Cu4 120.5(7) . .
Cu5 O5 Cu6 115.0(7) . .
Cu6 O6 Cu7 121.1(7) . .
Cu8 O7 Cu7 124.8(8) . .
Cu8 O8 Cu1 115.0(6) . .
Cu9 O9 Cu10 112.7(7) . .
Cu11 O10 Cu10 117.0(6) . .
Cu12 O11 Cu11 118.7(6) . .
Cu13 O12 Cu12 115.7(7) . .
Cu14 O13 Cu13 109.9(7) . .
Cu14 O14 Cu15 121.8(7) . .
Cu15 O15 Cu16 115.0(6) . .
Cu15 O15 Cu4 120.3(6) . .
Cu16 O15 Cu4 105.9(6) . .
Cu17 O16 Cu16 116.9(7) . .
Cu17 O16 Cu28 110.9(6) . .
Cu16 O16 Cu28 116.6(6) . .
Cu17 O17 Cu18 117.5(6) . .
Cu19 O18 Cu18 109.0(6) . .
Cu19 O19 Cu20 117.5(7) . .
Cu20 O20 Cu21 117.3(7) . .
Cu20 O20 Cu31 112.3(6) . .
Cu21 O20 Cu31 116.7(6) . .
Cu21 O21 Cu22 114.4(7) . .
Cu9 O22 Cu22 121.6(8) . .
Cu23 O23 Cu24 118.8(7) . .
Cu24 O24 Cu25 119.7(7) . .
Cu26 O25 Cu25 121.1(7) . .
Cu27 O26 Cu26 117.1(7) . .
Cu27 O27 Cu28 105.3(7) . .
Cu29 O28 Cu28 121.5(7) . .
Cu30 O29 Cu29 112.7(7) . .
Cu30 O30 Cu31 122.0(7) . .
Cu23 O31 Cu31 107.4(6) . .
C3 N1 N2 107.8(18) . .
C3 N1 Cu1 131.3(16) . .
N2 N1 Cu1 120.8(12) . .
C1 N2 N1 107.6(18) . .
C1 N2 Cu2 133.0(17) . .
N1 N2 Cu2 119.2(13) . .
C6 N3 N4 105.6(18) . .
C6 N3 Cu2 131.1(15) . .
N4 N3 Cu2 118.6(13) . .
C4 N4 N3 109.3(18) . .
C4 N4 Cu3 130.5(15) . .
N3 N4 Cu3 117.7(13) . .
N6 N5 C9 109.0(18) . .
N6 N5 Cu3 120.0(14) . .
C9 N5 Cu3 129.4(15) . .
N5 N6 C7 109.0(19) . .
N5 N6 Cu4 119.1(13) . .
C7 N6 Cu4 131.6(16) . .
C12 N7 N8 104.6(17) . .
C12 N7 Cu4 135.8(16) . .
N8 N7 Cu4 119.4(13) . .
C10 N8 N7 107.7(18) . .
C10 N8 Cu5 131.8(16) . .
N7 N8 Cu5 119.4(12) . .
C15 N9 N10 107.9(17) . .
C15 N9 Cu5 130.0(15) . .
N10 N9 Cu5 119.6(12) . .
C13 N10 N9 108.9(16) . .
C13 N10 Cu6 129.5(14) . .
N9 N10 Cu6 118.7(12) . .
C18 N11 N12 105.9(18) . .
C18 N11 Cu6 133.6(16) . .
N12 N11 Cu6 119.2(13) . .
C16 N12 N11 108.3(18) . .
C16 N12 Cu7 129.9(16) . .
N11 N12 Cu7 120.2(13) . .
C21 N13 N14 108.9(18) . .
C21 N13 Cu7 133.4(16) . .
N14 N13 Cu7 117.7(14) . .
C19 N14 N13 104.5(18) . .
C19 N14 Cu8 132.6(15) . .
N13 N14 Cu8 122.7(14) . .
C24 N15 N16 111.3(19) . .
C24 N15 Cu8 130.0(17) . .
N16 N15 Cu8 117.3(13) . .
N15 N16 C22 106.7(17) . .
N15 N16 Cu1 120.0(12) . .
C22 N16 Cu1 129.3(15) . .
C27 N17 N18 109(2) . .
C27 N17 Cu9 135(2) . .
N18 N17 Cu9 115.5(15) . .
C25 N18 N17 105(2) . .
C25 N18 Cu10 135(2) . .
N17 N18 Cu10 117.1(14) . .
C30 N19 N20 105.9(19) . .
C30 N19 Cu10 133.4(17) . .
N20 N19 Cu10 117.8(12) . .
C28 N20 N19 107.6(18) . .
C28 N20 Cu11 133.7(17) . .
N19 N20 Cu11 118.5(12) . .
C33 N21 N22 105.1(18) . .
C33 N21 Cu11 131.8(16) . .
N22 N21 Cu11 120.0(13) . .
C31 N22 N21 109.3(18) . .
C31 N22 Cu12 132.4(16) . .
N21 N22 Cu12 117.5(13) . .
C36 N23 N24 109.5(18) . .
C36 N23 Cu12 131.7(15) . .
N24 N23 Cu12 118.4(13) . .
N23 N24 C34 108.3(18) . .
N23 N24 Cu13 119.8(14) . .
C34 N24 Cu13 129.9(16) . .
C39 N25 N26 107.8(19) . .
C39 N25 Cu13 132.0(15) . .
N26 N25 Cu13 117.1(14) . .
C37 N26 N25 108(2) . .
C37 N26 Cu14 137.3(18) . .
N25 N26 Cu14 114.4(15) . .
C42 N27 N28 107(2) . .
C42 N27 Cu14 133(2) . .
N28 N27 Cu14 120.1(15) . .
C40 N28 N27 108(3) . .
C40 N28 Cu15 130(2) . .
N27 N28 Cu15 120.6(15) . .
N30 N29 C45 106.4(19) . .
N30 N29 Cu15 119.0(14) . .
C45 N29 Cu15 134.5(17) . .
N29 N30 C43 108.4(18) . .
N29 N30 Cu16 117.5(13) . .
C43 N30 Cu16 131.3(15) . .
N32 N31 C48 107.4(17) . .
N32 N31 Cu16 120.1(13) . .
C48 N31 Cu16 130.3(15) . .
C46 N32 N31 108.9(18) . .
C46 N32 Cu17 133.5(16) . .
N31 N32 Cu17 117.6(12) . .
C51 N33 N34 107.3(17) . .
C51 N33 Cu17 134.4(15) . .
N34 N33 Cu17 118.1(12) . .
N33 N34 C49 108.3(17) . .
N33 N34 Cu18 121.1(12) . .
C49 N34 Cu18 128.4(16) . .
C54 N35 N36 108.5(18) . .
C54 N35 Cu18 133.6(16) . .
N36 N35 Cu18 117.8(13) . .
C52 N36 N35 108.9(19) . .
C52 N36 Cu19 133.4(17) . .
N35 N36 Cu19 117.5(13) . .
C57 N37 N38 110(2) . .
C57 N37 Cu19 127.5(17) . .
N38 N37 Cu19 120.6(13) . .
N37 N38 C55 107.1(18) . .
N37 N38 Cu20 118.5(14) . .
C55 N38 Cu20 134.2(17) . .
C60 N39 N40 108.6(19) . .
C60 N39 Cu20 133.4(18) . .
N40 N39 Cu20 117.7(14) . .
N39 N40 C58 108.3(19) . .
N39 N40 Cu21 121.4(14) . .
C58 N40 Cu21 129.7(16) . .
C63 N41 N42 107(2) . .
C63 N41 Cu21 133.0(19) . .
N42 N41 Cu21 117.3(14) . .
C61 N42 N41 108(2) . .
C61 N42 Cu22 134.5(19) . .
N41 N42 Cu22 117.7(14) . .
N44 N43 C66 103(2) . .
N44 N43 Cu22 121.8(16) . .
C66 N43 Cu22 135(2) . .
C64 N44 N43 111(3) . .
C64 N44 Cu9 128(2) . .
N43 N44 Cu9 120.3(16) . .
N46 N45 C69 105.5(19) . .
N46 N45 Cu23 120.7(14) . .
C69 N45 Cu23 129.9(16) . .
C67 N46 N45 109(2) . .
C67 N46 Cu24 133.6(18) . .
N45 N46 Cu24 117.5(13) . .
C72 N47 N48 109.2(16) . .
C72 N47 Cu24 129.3(14) . .
N48 N47 Cu24 119.8(12) . .
C70 N48 N47 107.0(16) . .
C70 N48 Cu25 131.3(15) . .
N47 N48 Cu25 119.0(12) . .
C75 N49 N50 107.7(18) . .
C75 N49 Cu25 133.0(16) . .
N50 N49 Cu25 118.1(13) . .
C73 N50 N49 106.8(17) . .
C73 N50 Cu26 132.5(15) . .
N49 N50 Cu26 120.7(13) . .
C78 N51 N52 106.6(17) . .
C78 N51 Cu26 134.7(16) . .
N52 N51 Cu26 118.6(13) . .
C76 N52 N51 107.1(17) . .
C76 N52 Cu27 132.2(15) . .
N51 N52 Cu27 119.4(13) . .
C81 N53 N54 109.2(18) . .
C81 N53 Cu27 133.6(16) . .
N54 N53 Cu27 115.0(12) . .
N53 N54 C79 106.2(17) . .
N53 N54 Cu28 117.5(12) . .
C79 N54 Cu28 135.2(15) . .
N56 N55 C84 107.8(17) . .
N56 N55 Cu28 122.0(13) . .
C84 N55 Cu28 129.0(15) . .
N55 N56 C82 109.8(17) . .
N55 N56 Cu29 118.8(12) . .
C82 N56 Cu29 131.3(15) . .
N58 N57 C87 105.7(18) . .
N58 N57 Cu29 120.0(13) . .
C87 N57 Cu29 133.8(16) . .
C85 N58 N57 110.6(17) . .
C85 N58 Cu30 133.3(15) . .
N57 N58 Cu30 115.7(13) . .
C90 N59 N60 109.2(18) . .
C90 N59 Cu30 132.9(16) . .
N60 N59 Cu30 117.9(13) . .
C88 N60 N59 105.2(18) . .
C88 N60 Cu31 132.3(16) . .
N59 N60 Cu31 121.4(13) . .
N62 N61 C93 107.4(19) . .
N62 N61 Cu31 115.8(13) . .
C93 N61 Cu31 130.9(18) . .
N61 N62 C91 106.8(18) . .
N61 N62 Cu23 117.6(13) . .
C91 N62 Cu23 133.6(16) . .
C102 N63 C98 110(3) . .
C102 N63 C106 112(3) . .
C98 N63 C106 109(2) . .
C102 N63 C94 106(2) . .
C98 N63 C94 112(2) . .
C106 N63 C94 107(3) . .
N2 C1 C2 111(2) . .
C1 C2 C3 107(2) . .
N1 C3 C2 107(2) . .
N4 C4 C5 110(2) . .
C4 C5 C6 104(2) . .
N3 C6 C5 111(2) . .
N6 C7 C8 109(2) . .
C7 C8 C9 104(2) . .
N5 C9 C8 108.6(19) . .
N8 C10 C11 108(2) . .
C12 C11 C10 105(2) . .
C11 C12 N7 115(2) . .
N10 C13 C14 109.6(19) . .
C15 C14 C13 103.4(18) . .
N9 C15 C14 110.1(19) . .
N12 C16 C17 108(2) . .
C18 C17 C16 107(2) . .
C17 C18 N11 111(2) . .
N14 C19 C20 112(2) . .
C19 C20 C21 104(2) . .
N13 C21 C20 111(2) . .
N16 C22 C23 107.0(19) . .
C24 C23 C22 106.2(19) . .
N15 C24 C23 109(2) . .
N18 C25 C26 113(3) . .
C25 C26 C27 102(2) . .
N17 C27 C26 111(3) . .
N20 C28 C29 109(2) . .
C30 C29 C28 102(2) . .
N19 C30 C29 115(3) . .
N22 C31 C32 109(2) . .
C33 C32 C31 104(2) . .
N21 C33 C32 113(2) . .
N24 C34 C35 109(2) . .
C34 C35 C36 104(2) . .
N23 C36 C35 109(2) . .
N26 C37 C38 110(3) . .
C37 C38 C39 105(2) . .
N25 C39 C38 109(2) . .
N28 C40 C41 111(3) . .
C40 C41 C42 101(3) . .
N27 C42 C41 113(3) . .
N30 C43 C44 108.6(19) . .
C45 C44 C43 104(2) . .
C44 C45 N29 113(2) . .
N32 C46 C47 111(2) . .
C46 C47 C48 104.8(19) . .
N31 C48 C47 108(2) . .
N34 C49 C50 107(2) . .
C51 C50 C49 106(2) . .
N33 C51 C50 111(2) . .
N36 C52 C53 111(2) . .
C52 C53 C54 101.2(19) . .
N35 C54 C53 110(2) . .
N38 C55 C56 113(2) . .
C55 C56 C57 102(2) . .
N37 C57 C56 108(2) . .
C59 C58 N40 106(2) . .
C58 C59 C60 107(2) . .
N39 C60 C59 110(2) . .
N42 C61 C62 109(3) . .
C63 C62 C61 106(3) . .
C62 C63 N41 110(3) . .
N44 C64 C65 111(3) . .
C66 C65 C64 99(3) . .
N43 C66 C65 116(3) . .
N46 C67 C68 109(3) . .
C69 C68 C67 106(2) . .
C68 C69 N45 111(2) . .
N48 C70 C71 109.3(18) . .
C72 C71 C70 104.0(17) . .
N47 C72 C71 110.5(19) . .
N50 C73 C74 109(2) . .
C75 C74 C73 106(2) . .
N49 C75 C74 110(2) . .
N52 C76 C77 112(2) . .
C76 C77 C78 104(2) . .
N51 C78 C77 110(2) . .
C80 C79 N54 109.1(19) . .
C81 C80 C79 106(2) . .
N53 C81 C80 110(2) . .
N56 C82 C83 108.2(18) . .
C84 C83 C82 103.3(18) . .
C83 C84 N55 111(2) . .
N58 C85 C86 109.3(19) . .
C85 C86 C87 103.5(19) . .
N57 C87 C86 111(2) . .
N60 C88 C89 113(2) . .
C88 C89 C90 104(2) . .
N59 C90 C89 109(2) . .
C92 C91 N62 110(2) . .
C91 C92 C93 105(2) . .
N61 C93 C92 110(2) . .
C95 C94 N63 117(2) . .
C96 C95 C94 108(3) . .
C97 C96 C95 111(3) . .
C99 C98 N63 119(3) . .
C98 C99 C100 114(3) . .
C101 C100 C99 114(3) . .
N63 C102 C103 119(3) . .
C104 C103 C102 114(3) . .
C105 C104 C103 113(3) . .
N63 C106 C107 117(2) . .
C908 C107 C106 110(3) . .
C108 C107 C106 108(4) . .
C107 C108 C109 107.3(19) . .
C107 C908 C909 109.0(19) . .
C110 N64 C122 138(5) . .
C110 N64 C114 104(5) . .
C122 N64 C114 103(5) . .
C110 N64 C118 92(4) . .
C122 N64 C118 109(5) . .
C114 N64 C118 107(5) . .
N64 C110 C111 106(5) . .
C110 C111 C112 112(5) . .
C111 C112 C113 110(6) . .
N64 C114 C115 135(6) . .
C114 C115 C116 138(6) . .
C117 C116 C115 108.1(19) . .
N64 C118 C119 119(4) . .
C118 C119 C120 109.7(19) . .
C119 C120 C121 107.6(19) . .
N64 C122 C123 97(4) . .
C124 C123 C122 108.0(19) . .
C123 C124 C125 125(8) . .
C918 N964 C922 114(5) . .
C918 N964 C914 103(5) . .
C922 N964 C914 110(4) . .
C918 N964 C910 114(6) . .
C922 N964 C910 100(6) . .
C914 N964 C910 116(2) . .
N964 C910 C911 101(4) . .
C912 C911 C910 90(8) . .
C913 C912 C911 108(2) . .
N964 C914 C915 127(5) . .
C914 C915 C916 114(5) . .
C915 C916 C917 107.3(19) . .
N964 C918 C919 176(7) . .
C920 C919 C918 108(2) . .
C921 C920 C919 109(2) . .
N964 C922 C923 124(5) . .
C924 C923 C922 153(7) . .
C925 C924 C923 107(7) . .
C128 C127 C126 123(5) . .
C128 C127 C132 114(5) . .
C126 C127 C132 120(5) . .
C129 C128 C127 121(5) . .
C130 C129 C128 123(5) . .
C129 C130 C131 121(4) . .
C130 C131 C132 116(5) . .
C131 C132 C127 118(5) . .
C133 C134 C135 108.2(19) . .
C136 C135 C134 108.1(18) . .
C135 C136 C137 110.6(18) . .
C136 C137 C138 108.0(19) . .
C141 C140 C145 120(5) . .
C141 C140 C139 122(5) . .
C145 C140 C139 118(2) . .
C142 C141 C140 119(5) . .
C141 C142 C143 120(5) . .
C144 C143 C142 121(4) . .
C143 C144 C145 120(3) . .
C144 C145 C140 120(4) . .
C148 C147 C152 132(5) . .
C148 C147 C146 107(5) . .
C152 C147 C146 120(5) . .
C147 C148 C149 114(5) . .
C150 C149 C148 115(4) . .
C149 C150 C151 122(3) . .
C150 C151 C152 124(4) . .
C151 C152 C147 105(5) . .
C155 C154 C153 109(2) . .
C154 C155 C156 109(2) . .
C157 C156 C155 108.3(19) . .
C158 C157 C156 109(2) . .
C159 C160 C164 109(2) . .
C159 C160 C161 108(2) . .
C164 C160 C161 107.2(14) . .
C160 C161 C162 107.0(14) . .
C163 C162 C161 107.6(13) . .
C164 C163 C162 107.8(10) . .
C163 C164 C160 107.6(14) . .
C165 C166 C167 108.3(19) . .
C165 C166 C170 109(2) . .
C167 C166 C170 107.7(12) . .
C168 C167 C166 108.1(10) . .
C167 C168 C169 107.7(14) . .
C168 C169 C170 107.3(16) . .
C166 C170 C169 107.3(15) . .

loop_
_geom_bond_atom_site_label_1
_geom_bond_atom_site_label_2
_geom_bond_distance
_geom_bond_site_symmetry_2
Cu1 O1 1.895(14) .
Cu1 N16 1.974(17) .
Cu1 O8 1.986(13) .
Cu1 N1 2.014(18) .
Cu2 O1 1.941(14) .
Cu2 O2 1.965(12) .
Cu2 N3 1.984(18) .
Cu2 N2 1.996(17) .
Cu3 O3 1.886(13) .
Cu3 O2 1.901(14) .
Cu3 N5 1.976(18) .
Cu3 N4 1.995(19) .
Cu4 O3 1.934(13) .
Cu4 O4 1.958(14) .
Cu4 N6 1.981(18) .
Cu4 N7 2.013(17) .
Cu4 O15 2.438(13) .
Cu5 O4 1.911(13) .
Cu5 O5 1.939(13) .
Cu5 N9 1.964(17) .
Cu5 N8 2.006(18) .
Cu6 O6 1.924(13) .
Cu6 O5 1.947(14) .
Cu6 N11 1.977(19) .
Cu6 N10 1.983(17) .
Cu7 O7 1.908(14) .
Cu7 O6 1.936(13) .
Cu7 N12 1.999(17) .
Cu7 N13 1.999(19) .
Cu8 O7 1.895(13) .
Cu8 O8 1.906(13) .
Cu8 N14 1.942(18) .
Cu8 N15 2.003(18) .
Cu9 O9 1.896(15) .
Cu9 O22 1.901(15) .
Cu9 N44 1.98(2) .
Cu9 N17 2.00(2) .
Cu10 O10 1.910(14) .
Cu10 O9 1.929(14) .
Cu10 N18 1.95(2) .
Cu10 N19 1.964(18) .
Cu11 O10 1.895(13) .
Cu11 O11 1.905(12) .
Cu11 N21 1.940(18) .
Cu11 N20 1.951(16) .
Cu12 O11 1.889(12) .
Cu12 O12 1.951(13) .
Cu12 N23 1.958(19) .
Cu12 N22 1.976(18) .
Cu13 O12 1.890(15) .
Cu13 O13 1.930(13) .
Cu13 N24 1.965(18) .
Cu13 N25 1.966(19) .
Cu14 O14 1.906(13) .
Cu14 N27 1.91(2) .
Cu14 O13 1.922(14) .
Cu14 N26 1.97(2) .
Cu15 O15 1.904(13) .
Cu15 O14 1.913(13) .
Cu15 N28 1.92(2) .
Cu15 N29 1.937(18) .
Cu16 O15 1.918(13) .
Cu16 N31 1.926(17) .
Cu16 O16 1.927(13) .
Cu16 N30 1.954(18) .
Cu17 O16 1.920(13) .
Cu17 O17 1.927(14) .
Cu17 N33 1.946(16) .
Cu17 N32 1.976(18) .
Cu18 O17 1.932(14) .
Cu18 O18 1.949(14) .
Cu18 N35 1.950(17) .
Cu18 N34 1.963(17) .
Cu19 O18 1.926(14) .
Cu19 O19 1.927(14) .
Cu19 N36 1.959(18) .
Cu19 N37 1.963(19) .
Cu20 O20 1.901(13) .
Cu20 O19 1.934(14) .
Cu20 N38 1.953(17) .
Cu20 N39 1.994(18) .
Cu21 O21 1.911(13) .
Cu21 O20 1.945(14) .
Cu21 N41 1.961(19) .
Cu21 N40 1.972(17) .
Cu22 O21 1.919(13) .
Cu22 N43 1.92(2) .
Cu22 O22 1.941(15) .
Cu22 N42 1.95(2) .
Cu23 O23 1.915(14) .
Cu23 O31 1.935(13) .
Cu23 N45 1.941(17) .
Cu23 N62 1.946(18) .
Cu24 O24 1.899(14) .
Cu24 O23 1.940(14) .
Cu24 N47 1.970(16) .
Cu24 N46 1.971(19) .
Cu25 O24 1.943(13) .
Cu25 O25 1.944(13) .
Cu25 N49 1.995(17) .
Cu25 N48 1.995(16) .
Cu26 O25 1.916(13) .
Cu26 O26 1.940(14) .
Cu26 N51 1.952(18) .
Cu26 N50 1.956(17) .
Cu27 O26 1.903(14) .
Cu27 O27 1.927(14) .
Cu27 N52 1.932(17) .
Cu27 N53 1.985(18) .
Cu28 O28 1.947(14) .
Cu28 N54 1.959(17) .
Cu28 O27 1.972(13) .
Cu28 N55 1.993(17) .
Cu28 O16 2.355(13) .
Cu29 O28 1.889(13) .
Cu29 O29 1.908(13) .
Cu29 N57 1.921(18) .
Cu29 N56 1.989(17) .
Cu30 O30 1.891(14) .
Cu30 O29 1.901(14) .
Cu30 N58 1.983(16) .
Cu30 N59 1.993(18) .
Cu31 O30 1.954(14) .
Cu31 O31 1.954(13) .
Cu31 N60 1.971(19) .
Cu31 N61 1.992(18) .
Cu31 O20 2.361(14) .
P1 O35 1.490(16) .
P1 O32 1.497(14) .
P1 O33 1.527(13) .
P1 O34 1.627(19) .
N1 C3 1.37(3) .
N1 N2 1.39(3) .
N2 C1 1.32(3) .
N3 C6 1.34(3) .
N3 N4 1.38(2) .
N4 C4 1.32(3) .
N5 N6 1.34(2) .
N5 C9 1.35(3) .
N6 C7 1.35(3) .
N7 C12 1.32(3) .
N7 N8 1.38(2) .
N8 C10 1.34(3) .
N9 C15 1.35(2) .
N9 N10 1.36(2) .
N10 C13 1.35(3) .
N11 C18 1.34(3) .
N11 N12 1.39(2) .
N12 C16 1.35(3) .
N13 C21 1.32(3) .
N13 N14 1.38(2) .
N14 C19 1.36(3) .
N15 C24 1.31(3) .
N15 N16 1.37(2) .
N16 C22 1.38(3) .
N17 C27 1.27(3) .
N17 N18 1.39(3) .
N18 C25 1.34(3) .
N19 C30 1.28(3) .
N19 N20 1.38(2) .
N20 C28 1.34(3) .
N21 C33 1.33(3) .
N21 N22 1.37(3) .
N22 C31 1.34(3) .
N23 C36 1.31(3) .
N23 N24 1.34(3) .
N24 C34 1.35(3) .
N25 C39 1.33(3) .
N25 N26 1.38(2) .
N26 C37 1.31(3) .
N27 C42 1.34(4) .
N27 N28 1.39(3) .
N28 C40 1.39(4) .
N29 N30 1.34(2) .
N29 C45 1.36(3) .
N30 C43 1.37(3) .
N31 N32 1.36(2) .
N31 C48 1.36(3) .
N32 C46 1.32(3) .
N33 C51 1.31(3) .
N33 N34 1.35(2) .
N34 C49 1.36(3) .
N35 C54 1.34(3) .
N35 N36 1.34(2) .
N36 C52 1.34(3) .
N37 C57 1.34(3) .
N37 N38 1.35(3) .
N38 C55 1.36(3) .
N39 C60 1.29(3) .
N39 N40 1.33(3) .
N40 C58 1.37(3) .
N41 C63 1.37(3) .
N41 N42 1.37(3) .
N42 C61 1.36(3) .
N43 N44 1.34(3) .
N43 C66 1.35(4) .
N44 C64 1.32(4) .
N45 N46 1.36(3) .
N45 C69 1.37(3) .
N46 C67 1.33(3) .
N47 C72 1.33(2) .
N47 N48 1.37(2) .
N48 C70 1.34(2) .
N49 C75 1.33(3) .
N49 N50 1.40(2) .
N50 C73 1.36(3) .
N51 C78 1.35(3) .
N51 N52 1.39(2) .
N52 C76 1.34(3) .
N53 C81 1.33(3) .
N53 N54 1.36(2) .
N54 C79 1.37(2) .
N55 N56 1.31(2) .
N55 C84 1.35(2) .
N56 C82 1.34(3) .
N57 N58 1.35(2) .
N57 C87 1.36(3) .
N58 C85 1.34(3) .
N59 C90 1.32(3) .
N59 N60 1.38(2) .
N60 C88 1.33(3) .
N61 N62 1.36(3) .
N61 C93 1.37(3) .
N62 C91 1.39(3) .
N63 C102 1.37(4) .
N63 C98 1.49(3) .
N63 C106 1.51(3) .
N63 C94 1.56(4) .
C1 C2 1.35(3) .
C2 C3 1.39(4) .
C4 C5 1.37(3) .
C5 C6 1.40(3) .
C7 C8 1.39(3) .
C8 C9 1.42(4) .
C10 C11 1.39(4) .
C11 C12 1.29(4) .
C13 C14 1.41(3) .
C14 C15 1.41(3) .
C16 C17 1.38(4) .
C17 C18 1.34(4) .
C19 C20 1.36(3) .
C20 C21 1.36(3) .
C22 C23 1.41(3) .
C23 C24 1.39(3) .
C25 C26 1.35(4) .
C26 C27 1.42(4) .
C28 C29 1.41(4) .
C29 C30 1.35(4) .
C31 C32 1.37(3) .
C32 C33 1.37(3) .
C34 C35 1.38(3) .
C35 C36 1.41(4) .
C37 C38 1.38(4) .
C38 C39 1.38(4) .
C40 C41 1.41(6) .
C41 C42 1.44(5) .
C43 C44 1.41(4) .
C44 C45 1.34(4) .
C46 C47 1.35(3) .
C47 C48 1.42(3) .
C49 C50 1.37(3) .
C50 C51 1.35(3) .
C52 C53 1.40(3) .
C53 C54 1.44(3) .
C55 C56 1.36(3) .
C56 C57 1.48(4) .
C58 C59 1.35(4) .
C59 C60 1.35(3) .
C61 C62 1.37(4) .
C62 C63 1.35(4) .
C64 C65 1.41(5) .
C65 C66 1.40(5) .
C67 C68 1.38(4) .
C68 C69 1.33(4) .
C70 C71 1.43(3) .
C71 C72 1.36(3) .
C73 C74 1.39(4) .
C74 C75 1.38(4) .
C76 C77 1.36(3) .
C77 C78 1.39(3) .
C79 C80 1.37(3) .
C80 C81 1.36(3) .
C82 C83 1.42(3) .
C83 C84 1.35(3) .
C85 C86 1.38(3) .
C86 C87 1.41(3) .
C88 C89 1.35(3) .
C89 C90 1.40(3) .
C91 C92 1.35(4) .
C92 C93 1.39(4) .
C94 C95 1.54(4) .
C95 C96 1.53(5) .
C96 C97 1.40(4) .
C98 C99 1.41(4) .
C99 C100 1.52(4) .
C100 C101 1.51(4) .
C102 C103 1.60(5) .
C103 C104 1.49(7) .
C104 C105 1.46(7) .
C106 C107 1.58(4) .
C107 C908 1.54(2) .
C107 C108 1.54(2) .
C108 C109 1.56(2) .
C908 C909 1.54(2) .
N64 C110 1.45(2) .
N64 C122 1.45(2) .
N64 C114 1.46(2) .
N64 C118 1.47(2) .
C110 C111 1.54(2) .
C111 C112 1.54(2) .
C112 C113 1.54(2) .
C114 C115 1.55(2) .
C115 C116 1.55(2) .
C116 C117 1.54(2) .
C118 C119 1.53(2) .
C119 C120 1.54(2) .
C120 C121 1.54(2) .
C122 C123 1.55(2) .
C123 C124 1.54(2) .
C124 C125 1.54(2) .
N964 C918 1.45(2) .
N964 C922 1.45(2) .
N964 C914 1.47(2) .
N964 C910 1.47(2) .
C910 C911 1.55(2) .
C911 C912 1.55(2) .
C912 C913 1.54(2) .
C914 C915 1.54(2) .
C915 C916 1.54(2) .
C916 C917 1.55(2) .
C918 C919 1.54(2) .
C919 C920 1.54(2) .
C920 C921 1.54(2) .
C922 C923 1.54(2) .
C923 C924 1.54(2) .
C924 C925 1.54(2) .
C126 C127 1.45(6) .
C127 C128 1.41(6) .
C127 C132 1.56(6) .
C128 C129 1.38(6) .
C129 C130 1.29(5) .
C130 C131 1.41(6) .
C131 C132 1.42(6) .
C133 C134 1.54(2) .
C134 C135 1.55(2) .
C135 C136 1.530(19) .
C136 C137 1.53(2) .
C137 C138 1.54(2) .
C139 C140 1.51(2) .
C140 C141 1.397(19) .
C140 C145 1.40(2) .
C141 C142 1.39(2) .
C142 C143 1.39(2) .
C143 C144 1.39(2) .
C144 C145 1.39(2) .
C146 C147 1.50(2) .
C147 C148 1.38(2) .
C147 C152 1.39(2) .
C148 C149 1.40(2) .
C149 C150 1.37(2) .
C150 C151 1.38(2) .
C151 C152 1.39(2) .
C153 C154 1.54(2) .
C154 C155 1.54(2) .
C155 C156 1.54(2) .
C156 C157 1.54(2) .
C157 C158 1.53(2) .
C159 C160 1.53(2) .
C160 C164 1.547(19) .
C160 C161 1.548(19) .
C161 C162 1.549(19) .
C162 C163 1.547(18) .
C163 C164 1.544(18) .
C165 C166 1.54(2) .
C166 C167 1.543(18) .
C166 C170 1.548(19) .
C167 C168 1.542(18) .
C168 C169 1.55(2) .
C169 C170 1.549(19) .
